data_4518316
loop_
_publ_author_name
'Huang, Ya-Zi'
'Shi, Lin-Xi'
'Wang, Jin-Yun'
'Su, Hai-Feng'
'Chen, Zhong-Ning'

_publ_section_title
;
 Elaborate Design of Ag<sub>8</sub>Au<sub>10</sub> Cluster [2]Catenane
 Phosphors for High-Efficiency Light-Emitting Devices.
;
_journal_issue 51
_journal_name_full 'ACS applied materials &amp; interfaces'
_journal_page_first 57264
_journal_page_last 57270
_journal_paper_doi 10.1021/acsami.0c17091
_journal_volume 12
_journal_year 2020
_chemical_formula_sum 'C336 H304 Ag8 Au10 Cl2 N8 O8 P8'
_chemical_formula_weight 7733.14
_space_group_crystal_system tetragonal
_space_group_IT_number 89
_space_group_name_Hall 'P 4 2'
_space_group_name_H-M_alt 'P 4 2 2'
_atom_sites_solution_hydrogens geom
_audit_creation_method SHELXL-2016/6
_cell_angle_alpha 90
_cell_angle_beta 90
_cell_angle_gamma 90
_cell_formula_units_Z 4
_cell_length_a 40.5381(12)
_cell_length_b 40.5381(12)
_cell_length_c 24.2982(6)
_cell_measurement_reflns_used 9904
_cell_measurement_temperature 100(2)
_cell_measurement_theta_max 26.06
_cell_measurement_theta_min 2.25
_cell_volume 39930.1(19)
_computing_structure_refinement 'SHELXL-2016/6 (Sheldrick, 2016)'
_diffrn_ambient_temperature 100(2)
_diffrn_measured_fraction_theta_full 0.997
_diffrn_measured_fraction_theta_max 0.997
_diffrn_measurement_device_type 'Bruker APEX-II CCD'
_diffrn_measurement_method '\f and \w scans'
_diffrn_radiation_type MoK\a
_diffrn_radiation_wavelength 0.71073
_diffrn_reflns_av_R_equivalents 0.0373
_diffrn_reflns_av_unetI/netI 0.0504
_diffrn_reflns_Laue_measured_fraction_full 0.997
_diffrn_reflns_Laue_measured_fraction_max 0.997
_diffrn_reflns_limit_h_max 50
_diffrn_reflns_limit_h_min -31
_diffrn_reflns_limit_k_max 40
_diffrn_reflns_limit_k_min -34
_diffrn_reflns_limit_l_max 24
_diffrn_reflns_limit_l_min -30
_diffrn_reflns_number 106419
_diffrn_reflns_point_group_measured_fraction_full 0.998
_diffrn_reflns_point_group_measured_fraction_max 0.998
_diffrn_reflns_theta_full 25.242
_diffrn_reflns_theta_max 26.377
_diffrn_reflns_theta_min 2.235
_exptl_absorpt_coefficient_mu 4.129
_exptl_absorpt_correction_T_max 0.7454
_exptl_absorpt_correction_T_min 0.5958
_exptl_absorpt_correction_type multi-scan
_exptl_crystal_colour RED
_exptl_crystal_density_diffrn 1.286
_exptl_crystal_description BLOCK
_exptl_crystal_F_000 15040
_exptl_crystal_size_max 0.100
_exptl_crystal_size_mid 0.080
_exptl_crystal_size_min 0.080
_platon_squeeze_details
;
The unit cell contains solvents molecules and eight ClO4- anions which have been treated as 
a diffuse contribution to the overall scattering without specific atom 
positions by SQUEEZE/PLATON. 
;
_refine_diff_density_max 5.705
_refine_diff_density_min -1.803
_refine_diff_density_rms 0.147
_refine_ls_abs_structure_details
;
 Refined as an inversion twin.
;
_refine_ls_abs_structure_Flack 0.494(6)
_refine_ls_extinction_method none
_refine_ls_goodness_of_fit_ref 1.061
_refine_ls_hydrogen_treatment constr
_refine_ls_matrix_type full
_refine_ls_number_parameters 1595
_refine_ls_number_reflns 40698
_refine_ls_number_restraints 761
_refine_ls_restrained_S_all 1.066
_refine_ls_R_factor_all 0.0708
_refine_ls_R_factor_gt 0.0529
_refine_ls_shift/su_max 0.002
_refine_ls_shift/su_mean 0.000
_refine_ls_structure_factor_coef Fsqd
_refine_ls_weighting_details 'w=1/[\s^2^(Fo^2^)+(0.1000P)^2^] where P=(Fo^2^+2Fc^2^)/3'
_refine_ls_weighting_scheme calc
_refine_ls_wR_factor_gt 0.1464
_refine_ls_wR_factor_ref 0.1572
_reflns_Friedel_coverage 0.863
_reflns_Friedel_fraction_full 0.999
_reflns_Friedel_fraction_max 0.999
_reflns_number_gt 31797
_reflns_number_total 40698
_reflns_threshold_expression 'I > 2\s(I)'
_cod_data_source_file am0c17091_si_003.cif
_cod_data_source_block PPH3
_cod_depositor_comments 'Adding full bibliography for 4518314--4518316.cif.'
_cod_original_cell_volume 39930(3)
_cod_database_code 4518316
_shelx_shelxl_version_number 2016/6
_shelx_space_group_comment
;
The symmetry employed for this shelxl refinement is uniquely defined
by the following loop, which should always be used as a source of
symmetry information in preference to the above space-group names.
They are only intended as comments.
;
_shelx_estimated_absorpt_t_min 0.683
_shelx_estimated_absorpt_t_max 0.734
_platon_squeeze_void_probe_radius 1.20

loop_
_space_group_symop_operation_xyz
'x, y, z'
'-y, x, z'
'-x, -y, z'
'y, -x, z'
'x, -y, -z'
'y, x, -z'
'-x, y, -z'
'-y, -x, -z'

loop_
_atom_site_label
_atom_site_type_symbol
_atom_site_fract_x
_atom_site_fract_y
_atom_site_fract_z
_atom_site_U_iso_or_equiv
_atom_site_adp_type
_atom_site_occupancy
_atom_site_site_symmetry_order
_atom_site_calc_flag
_atom_site_refinement_flags_posn
_atom_site_refinement_flags_adp
_atom_site_refinement_flags_occupancy
_atom_site_disorder_assembly
_atom_site_disorder_group
Au1 Au 0.78942(2) 0.71211(2) 0.69845(2) 0.04628(13) Uani 1 1 d . . . . .
Au2 Au 0.74946(2) 0.74875(2) 0.43778(2) 0.03195(10) Uani 1 1 d . . . . .
Au3 Au 0.71427(2) 0.77812(2) 0.70079(2) 0.03884(12) Uani 1 1 d . . . . .
Au4 Au 0.66315(2) 0.83015(2) 0.71806(2) 0.05234(15) Uani 1 1 d . . . . .
Au5 Au 0.83836(2) 0.65440(2) 0.76286(3) 0.0726(2) Uani 1 1 d . . . . .
Ag1 Ag 0.72070(2) 0.71063(2) 0.65760(3) 0.0388(2) Uani 1 1 d . . . . .
Ag2 Ag 0.77967(2) 0.77962(3) 0.65717(3) 0.0446(2) Uani 1 1 d . . . . .
Ag3 Ag 0.70909(3) 0.81124(3) 0.80660(4) 0.0530(3) Uani 1 1 d . . . . .
Ag4 Ag 0.86879(4) 0.70235(4) 0.68940(7) 0.0847(4) Uani 1 1 d . . . . .
P4 P 0.91163(13) 0.67284(18) 0.6429(3) 0.102(2) Uani 1 1 d D . . . .
C1 C 0.8561(6) 0.6982(6) 0.7883(7) 0.102(8) Uani 1 1 d . . . . .
C2 C 0.8679(4) 0.7252(4) 0.8035(7) 0.057(4) Uani 1 1 d . . . . .
C3 C 0.8804(4) 0.7546(4) 0.8271(5) 0.051(3) Uani 1 1 d . . . . .
C4 C 0.9105(4) 0.7555(4) 0.8585(6) 0.067(4) Uani 1 1 d . U . . .
H4A H 0.922864 0.735754 0.862028 0.081 Uiso 1 1 calc R U . . .
C5 C 0.9216(4) 0.7821(4) 0.8824(5) 0.060(3) Uani 1 1 d . U . . .
C6 C 0.9522(4) 0.7802(6) 0.9209(6) 0.077(6) Uani 1 1 d . . . . .
C7 C 0.9790(5) 0.7606(7) 0.8911(7) 0.107(8) Uani 1 1 d . . . . .
H7A H 0.983413 0.770723 0.855234 0.160 Uiso 1 1 calc R U . . .
H7B H 0.999249 0.760723 0.913212 0.160 Uiso 1 1 calc R U . . .
H7C H 0.971619 0.737806 0.885807 0.160 Uiso 1 1 calc R U . . .
C8 C 0.9447(5) 0.7673(8) 0.9717(7) 0.149(13) Uani 1 1 d . . . . .
H8A H 0.935125 0.745308 0.967282 0.224 Uiso 1 1 calc R U . . .
H8B H 0.964856 0.765820 0.993860 0.224 Uiso 1 1 calc R U . . .
H8C H 0.928803 0.781758 0.990271 0.224 Uiso 1 1 calc R U . . .
C9 C 0.9655(6) 0.8113(7) 0.9333(13) 0.155(13) Uani 1 1 d . . . . .
H9A H 0.971688 0.822504 0.899149 0.232 Uiso 1 1 calc R U . . .
H9B H 0.949022 0.824476 0.952973 0.232 Uiso 1 1 calc R U . . .
H9C H 0.985075 0.808538 0.956562 0.232 Uiso 1 1 calc R U . . .
C10 C 0.9032(3) 0.8121(4) 0.8788(5) 0.056(3) Uani 1 1 d . U . . .
H10A H 0.910199 0.831313 0.898110 0.067 Uiso 1 1 calc R U . . .
C11 C 0.8746(3) 0.8126(3) 0.8461(5) 0.042(3) Uani 1 1 d . . . . .
C12 C 0.8637(3) 0.7829(3) 0.8205(5) 0.047(3) Uani 1 1 d . . . . .
C13 C 0.8256(3) 0.8236(3) 0.7986(5) 0.047(3) Uani 1 1 d . . . . .
C14 C 0.8502(4) 0.8391(4) 0.8328(5) 0.061(4) Uani 1 1 d . . . . .
C15 C 0.8481(4) 0.8720(4) 0.8416(5) 0.051(4) Uani 1 1 d . . . . .
H15A H 0.864690 0.882722 0.862740 0.061 Uiso 1 1 calc R U . . .
C16 C 0.8219(3) 0.8907(3) 0.8198(5) 0.043(3) Uani 1 1 d . . . . .
C17 C 0.8195(5) 0.9261(3) 0.8321(6) 0.066(4) Uani 1 1 d . U . . .
C18 C 0.8541(6) 0.9396(5) 0.8241(9) 0.106(6) Uani 1 1 d . U . . .
H18A H 0.854166 0.963318 0.831758 0.159 Uiso 1 1 calc R U . . .
H18B H 0.869241 0.928402 0.849418 0.159 Uiso 1 1 calc R U . . .
H18C H 0.861168 0.935731 0.786118 0.159 Uiso 1 1 calc R U . . .
C19 C 0.7909(5) 0.9442(4) 0.7980(7) 0.086(5) Uani 1 1 d . U . . .
H19A H 0.790451 0.967691 0.807790 0.129 Uiso 1 1 calc R U . . .
H19B H 0.795187 0.941935 0.758507 0.129 Uiso 1 1 calc R U . . .
H19C H 0.769573 0.934191 0.806929 0.129 Uiso 1 1 calc R U . . .
C20 C 0.8112(5) 0.9310(4) 0.8934(6) 0.078(5) Uani 1 1 d . U . . .
H20A H 0.809645 0.954580 0.901515 0.116 Uiso 1 1 calc R U . . .
H20B H 0.790113 0.920274 0.901724 0.116 Uiso 1 1 calc R U . . .
H20C H 0.828638 0.921085 0.916035 0.116 Uiso 1 1 calc R U . . .
C21 C 0.7983(4) 0.8735(4) 0.7896(5) 0.054(4) Uani 1 1 d . . . . .
H21A H 0.779689 0.885448 0.776818 0.065 Uiso 1 1 calc R U . . .
C22 C 0.8001(3) 0.8392(3) 0.7763(6) 0.047(3) Uani 1 1 d . . . . .
C23 C 0.7734(3) 0.8223(3) 0.7516(5) 0.044(3) Uani 1 1 d . . . . .
C24 C 0.7509(3) 0.8055(3) 0.7294(5) 0.047(3) Uani 1 1 d . . . . .
C25 C 0.7519(3) 0.6858(3) 0.7273(4) 0.042(3) Uani 1 1 d . . . . .
C26 C 0.7276(3) 0.6718(3) 0.7463(5) 0.041(3) Uani 1 1 d . . . . .
C27 C 0.7007(3) 0.6563(3) 0.7755(4) 0.036(3) Uani 1 1 d . . . . .
C28 C 0.6993(3) 0.6228(3) 0.7856(5) 0.048(3) Uani 1 1 d . . . . .
H28A H 0.716512 0.609468 0.771096 0.057 Uiso 1 1 calc R U . . .
C29 C 0.6748(4) 0.6072(4) 0.8149(5) 0.050(3) Uani 1 1 d . . . . .
C30 C 0.6741(5) 0.5714(4) 0.8298(6) 0.079(6) Uani 1 1 d . . . . .
C31 C 0.7023(6) 0.5522(4) 0.7974(7) 0.086(6) Uani 1 1 d . . . . .
H31A H 0.700327 0.556753 0.757887 0.129 Uiso 1 1 calc R U . . .
H31B H 0.723964 0.559672 0.810414 0.129 Uiso 1 1 calc R U . . .
H31C H 0.700123 0.528457 0.803813 0.129 Uiso 1 1 calc R U . . .
C32 C 0.6391(5) 0.5573(5) 0.8128(10) 0.116(9) Uani 1 1 d . . . . .
H32A H 0.635795 0.560490 0.773250 0.175 Uiso 1 1 calc R U . . .
H32B H 0.638072 0.533768 0.821580 0.175 Uiso 1 1 calc R U . . .
H32C H 0.621875 0.569091 0.833188 0.175 Uiso 1 1 calc R U . . .
C33 C 0.6761(6) 0.5652(4) 0.8903(6) 0.101(8) Uani 1 1 d . . . . .
H33A H 0.675540 0.541364 0.897226 0.152 Uiso 1 1 calc R U . . .
H33B H 0.696803 0.574333 0.904573 0.152 Uiso 1 1 calc R U . . .
H33C H 0.657431 0.575756 0.908752 0.152 Uiso 1 1 calc R U . . .
C34 C 0.6499(4) 0.6272(4) 0.8351(5) 0.054(4) Uani 1 1 d . . . . .
H34A H 0.632765 0.617095 0.855855 0.065 Uiso 1 1 calc R U . . .
C35 C 0.6486(3) 0.6596(4) 0.8273(4) 0.047(4) Uani 1 1 d . . . . .
C36 C 0.6748(3) 0.6747(4) 0.7947(5) 0.050(3) Uani 1 1 d . . . . .
C37 C 0.6406(3) 0.7161(3) 0.8207(4) 0.038(3) Uani 1 1 d . . . . .
C38 C 0.6276(3) 0.6856(4) 0.8442(5) 0.047(3) Uani 1 1 d . . . . .
C39 C 0.5980(3) 0.6889(4) 0.8742(5) 0.046(3) Uani 1 1 d . . . . .
H39A H 0.587330 0.669517 0.886971 0.055 Uiso 1 1 calc R U . . .
C40 C 0.5843(3) 0.7177(5) 0.8854(6) 0.077(6) Uani 1 1 d D . . . .
C41 C 0.5529(4) 0.7197(5) 0.9219(6) 0.097(5) Uani 0.5 1 d D U P . .
C41' C 0.5529(4) 0.7197(5) 0.9219(6) 0.097(5) Uani 0.5 1 d D U P . .
C42 C 0.5500(8) 0.7545(6) 0.9450(15) 0.105(7) Uani 0.5 1 d D U P . .
H42A H 0.556272 0.776430 0.958386 0.158 Uiso 0.5 1 calc R U P . .
H42B H 0.558970 0.751199 0.907931 0.158 Uiso 0.5 1 calc R U P . .
H42C H 0.525894 0.752787 0.943786 0.158 Uiso 0.5 1 calc R U P . .
C42' C 0.5621(7) 0.7314(13) 0.9789(8) 0.102(7) Uani 0.5 1 d D U P . .
H42D H 0.567256 0.741441 1.014590 0.152 Uiso 0.5 1 calc R U P . .
H42E H 0.545683 0.713948 0.983954 0.152 Uiso 0.5 1 calc R U P . .
H42F H 0.582220 0.722026 0.962963 0.152 Uiso 0.5 1 calc R U P . .
C43 C 0.5253(5) 0.7347(12) 0.8891(13) 0.101(7) Uani 0.5 1 d D U P . .
H43A H 0.507440 0.744928 0.867852 0.151 Uiso 0.5 1 calc R U P . .
H43B H 0.523579 0.741452 0.927679 0.151 Uiso 0.5 1 calc R U P . .
H43C H 0.546611 0.741815 0.874191 0.151 Uiso 0.5 1 calc R U P . .
C43' C 0.5235(4) 0.7108(12) 0.8865(12) 0.097(8) Uani 0.5 1 d D U P . .
H43D H 0.504511 0.704952 0.863585 0.146 Uiso 0.5 1 calc R U P . .
H43E H 0.543681 0.701839 0.869924 0.146 Uiso 0.5 1 calc R U P . .
H43F H 0.520649 0.701476 0.923412 0.146 Uiso 0.5 1 calc R U P . .
C44 C 0.5407(8) 0.6852(6) 0.9344(14) 0.094(7) Uani 0.5 1 d D U P . .
H44A H 0.540816 0.661097 0.936388 0.141 Uiso 0.5 1 calc R U P . .
H44B H 0.518023 0.693313 0.938139 0.141 Uiso 0.5 1 calc R U P . .
H44C H 0.549665 0.692280 0.898794 0.141 Uiso 0.5 1 calc R U P . .
C44' C 0.5567(8) 0.6959(10) 0.9694(12) 0.107(7) Uani 0.5 1 d D U P . .
H44D H 0.558421 0.679627 0.999102 0.161 Uiso 0.5 1 calc R U P . .
H44E H 0.578754 0.700939 0.955251 0.161 Uiso 0.5 1 calc R U P . .
H44F H 0.546464 0.716070 0.983508 0.161 Uiso 0.5 1 calc R U P . .
C45 C 0.5976(4) 0.7472(5) 0.8627(5) 0.063(4) Uani 1 1 d . . . . .
H45A H 0.586870 0.767610 0.869690 0.076 Uiso 1 1 calc R U . . .
C46 C 0.6259(3) 0.7468(3) 0.8307(5) 0.040(3) Uani 1 1 d . . . . .
C47 C 0.6389(3) 0.7777(4) 0.8047(5) 0.044(3) Uani 1 1 d . . . . .
C48 C 0.6513(3) 0.7993(4) 0.7785(5) 0.051(4) Uani 1 1 d . . . . .
C49 C 0.7056(3) 0.7281(3) 0.4369(4) 0.030(2) Uani 1 1 d . U . . .
C50 C 0.6783(18) 0.7141(13) 0.437(3) 0.031(5) Uani 0.5 1 d . U P . .
C50' C 0.6806(17) 0.7096(12) 0.436(3) 0.027(5) Uani 0.5 1 d . U P . .
C51 C 0.6500(3) 0.6944(3) 0.4460(4) 0.031(2) Uani 1 1 d . U . . .
C52 C 0.6338(3) 0.6729(3) 0.4075(4) 0.033(2) Uani 1 1 d . U . . .
H52A H 0.643419 0.670596 0.372056 0.040 Uiso 1 1 calc R U . . .
C53 C 0.6057(3) 0.6556(3) 0.4182(4) 0.031(2) Uani 1 1 d . U . . .
C54 C 0.5891(3) 0.6321(3) 0.3764(5) 0.042(3) Uani 1 1 d . . . . .
C55 C 0.6120(4) 0.6282(3) 0.3244(5) 0.047(3) Uani 1 1 d . . . . .
H55A H 0.633783 0.620296 0.336014 0.071 Uiso 1 1 calc R U . . .
H55B H 0.602169 0.612350 0.298862 0.071 Uiso 1 1 calc R U . . .
H55C H 0.614399 0.649635 0.306082 0.071 Uiso 1 1 calc R U . . .
C56 C 0.5842(4) 0.5967(3) 0.4007(6) 0.058(4) Uani 1 1 d . . . . .
H56A H 0.605717 0.587451 0.410778 0.087 Uiso 1 1 calc R U . . .
H56B H 0.570155 0.597911 0.433431 0.087 Uiso 1 1 calc R U . . .
H56C H 0.573733 0.582570 0.373040 0.087 Uiso 1 1 calc R U . . .
C57 C 0.5550(3) 0.6443(4) 0.3622(6) 0.057(4) Uani 1 1 d . . . . .
H57A H 0.544752 0.629224 0.335705 0.086 Uiso 1 1 calc R U . . .
H57B H 0.541489 0.645259 0.395643 0.086 Uiso 1 1 calc R U . . .
H57C H 0.556488 0.666410 0.345980 0.086 Uiso 1 1 calc R U . . .
C58 C 0.5901(3) 0.6591(3) 0.4694(4) 0.033(2) Uani 1 1 d . . . . .
H58A H 0.570131 0.647668 0.476642 0.040 Uiso 1 1 calc R U . . .
C59 C 0.6040(2) 0.6797(3) 0.5101(4) 0.028(2) Uani 1 1 d . . . . .
C60 C 0.6336(3) 0.6969(3) 0.4982(4) 0.032(2) Uani 1 1 d . U . . .
C61 C 0.6770(3) 0.7498(3) 0.6735(5) 0.041(3) Uani 1 1 d . . . . .
C62 C 0.6534(3) 0.7342(3) 0.6601(4) 0.035(3) Uani 1 1 d . . . . .
C63 C 0.6255(3) 0.7161(3) 0.6420(4) 0.036(3) Uani 1 1 d . . . . .
C64 C 0.6004(3) 0.7054(3) 0.6771(5) 0.041(3) Uani 1 1 d . . . . .
H64A H 0.601213 0.711189 0.714941 0.049 Uiso 1 1 calc R U . . .
C65 C 0.5727(3) 0.6854(4) 0.6565(5) 0.047(3) Uani 1 1 d . . . . .
C66 C 0.5445(3) 0.6777(5) 0.6961(6) 0.070(5) Uani 1 1 d . . . . .
C67 C 0.5532(4) 0.6790(5) 0.7557(5) 0.078(6) Uani 1 1 d . . . . .
H67A H 0.573987 0.667320 0.761862 0.117 Uiso 1 1 calc R U . . .
H67B H 0.555528 0.702072 0.767122 0.117 Uiso 1 1 calc R U . . .
H67C H 0.535623 0.668526 0.777257 0.117 Uiso 1 1 calc R U . . .
C68 C 0.5153(4) 0.6931(6) 0.6787(7) 0.108(9) Uani 1 1 d . . . . .
H68A H 0.512826 0.690256 0.638820 0.162 Uiso 1 1 calc R U . . .
H68B H 0.496451 0.683119 0.697555 0.162 Uiso 1 1 calc R U . . .
H68C H 0.516357 0.716665 0.687421 0.162 Uiso 1 1 calc R U . . .
C69 C 0.5371(6) 0.6394(5) 0.6858(7) 0.118(10) Uani 1 1 d . . . . .
H69A H 0.556264 0.626262 0.696801 0.177 Uiso 1 1 calc R U . . .
H69B H 0.517849 0.632697 0.707529 0.177 Uiso 1 1 calc R U . . .
H69C H 0.532532 0.635745 0.646603 0.177 Uiso 1 1 calc R U . . .
C70 C 0.5716(3) 0.6769(3) 0.6023(5) 0.039(3) Uani 1 1 d . . . . .
H70A H 0.553496 0.664434 0.588529 0.047 Uiso 1 1 calc R U . . .
C71 C 0.5967(3) 0.6864(3) 0.5677(5) 0.037(3) Uani 1 1 d . . . . .
C72 C 0.6234(3) 0.7071(3) 0.5866(4) 0.035(3) Uani 1 1 d . . . . .
C73 C 0.8245(3) 0.7415(4) 0.6716(5) 0.052(4) Uani 1 1 d . . . . .
C74 C 0.8483(3) 0.7614(4) 0.6558(6) 0.049(3) Uani 1 1 d . . . . .
C75 C 0.8735(3) 0.7809(4) 0.6398(6) 0.047(3) Uani 1 1 d . . . . .
C76 C 0.8992(4) 0.7921(4) 0.6738(6) 0.065(4) Uani 1 1 d . . . . .
H76A H 0.897866 0.786674 0.711742 0.079 Uiso 1 1 calc R U . . .
C77 C 0.9250(4) 0.8093(8) 0.6580(7) 0.123(7) Uani 1 1 d . U . . .
C78 C 0.9562(4) 0.8075(6) 0.6966(6) 0.143(7) Uani 1 1 d D U . . .
C79 C 0.9432(4) 0.8216(7) 0.7491(7) 0.142(8) Uani 1 1 d D U . . .
H79A H 0.925733 0.807288 0.763565 0.213 Uiso 1 1 calc R U . . .
H79B H 0.961071 0.823207 0.776078 0.213 Uiso 1 1 calc R U . . .
H79C H 0.934128 0.843658 0.742120 0.213 Uiso 1 1 calc R U . . .
C80 C 0.9716(6) 0.7732(6) 0.7080(10) 0.184(9) Uani 1 1 d D U . . .
H80A H 0.955004 0.758690 0.724348 0.276 Uiso 1 1 calc R U . . .
H80B H 0.979466 0.763621 0.673314 0.276 Uiso 1 1 calc R U . . .
H80C H 0.990241 0.775639 0.733419 0.276 Uiso 1 1 calc R U . . .
C81 C 0.9826(5) 0.8277(7) 0.6722(7) 0.192(10) Uani 1 1 d D U . . .
H81A H 0.990201 0.817340 0.638039 0.287 Uiso 1 1 calc R U . . .
H81B H 0.974059 0.849777 0.664192 0.287 Uiso 1 1 calc R U . . .
H81C H 1.001002 0.829326 0.698150 0.287 Uiso 1 1 calc R U . . .
C82 C 0.9267(4) 0.8205(4) 0.6013(6) 0.060(4) Uani 1 1 d . . . . .
H82A H 0.945180 0.832894 0.588941 0.072 Uiso 1 1 calc R U . . .
C83 C 0.9006(3) 0.8128(3) 0.5643(5) 0.040(3) Uani 1 1 d . . . . .
C84 C 0.8751(3) 0.7920(3) 0.5828(5) 0.039(3) Uani 1 1 d . . . . .
C85 C 0.8925(3) 0.8200(3) 0.5067(5) 0.038(3) Uani 1 1 d . . . . .
C86 C 0.7941(4) 0.7722(3) 0.4357(4) 0.048(4) Uani 1 1 d . . . . .
C87 C 0.8189(3) 0.7874(3) 0.4325(4) 0.030(2) Uani 1 1 d . . . . .
C88 C 0.8488(3) 0.8043(3) 0.4449(5) 0.039(3) Uani 1 1 d . . . . .
C89 C 0.8641(3) 0.8026(3) 0.4938(5) 0.035(3) Uani 1 1 d . . . . .
C90 C 0.8645(4) 0.8240(4) 0.4048(6) 0.053(4) Uani 1 1 d . . . . .
H90A H 0.855391 0.825006 0.368834 0.064 Uiso 1 1 calc R U . . .
C91 C 0.8931(3) 0.8420(4) 0.4169(5) 0.047(3) Uani 1 1 d . . . . .
C92 C 0.9071(4) 0.8661(4) 0.3715(7) 0.064(4) Uani 1 1 d . . . . .
C93 C 0.8863(4) 0.8683(4) 0.3228(5) 0.062(4) Uani 1 1 d . . . . .
H93A H 0.885068 0.846672 0.304972 0.093 Uiso 1 1 calc R U . . .
H93B H 0.864135 0.875451 0.333485 0.093 Uiso 1 1 calc R U . . .
H93C H 0.895778 0.884369 0.297024 0.093 Uiso 1 1 calc R U . . .
C94 C 0.9414(4) 0.8501(5) 0.3525(8) 0.089(6) Uani 1 1 d . . . . .
H94A H 0.956096 0.848213 0.384260 0.133 Uiso 1 1 calc R U . . .
H94B H 0.937297 0.828179 0.336963 0.133 Uiso 1 1 calc R U . . .
H94C H 0.951630 0.864195 0.324499 0.133 Uiso 1 1 calc R U . . .
C95 C 0.9083(5) 0.9008(4) 0.3980(6) 0.070(5) Uani 1 1 d . . . . .
H95A H 0.922180 0.900098 0.430997 0.105 Uiso 1 1 calc R U . . .
H95B H 0.917589 0.916561 0.371627 0.105 Uiso 1 1 calc R U . . .
H95C H 0.885945 0.907642 0.408088 0.105 Uiso 1 1 calc R U . . .
C96 C 0.9072(3) 0.8391(4) 0.4711(5) 0.052(4) Uani 1 1 d . . . . .
H96A H 0.926659 0.850752 0.480627 0.063 Uiso 1 1 calc R U . . .
C97 C 0.7927(4) 0.5969(4) 0.6943(6) 0.056(4) Uani 1 1 d . . . . .
C98 C 0.7708(6) 0.5693(5) 0.6944(8) 0.097(7) Uani 1 1 d . . . . .
H98A H 0.772112 0.554053 0.723999 0.116 Uiso 1 1 calc R U . . .
C99 C 0.7474(5) 0.5638(5) 0.6524(7) 0.081(5) Uani 1 1 d . . . . .
H99A H 0.734751 0.544118 0.651161 0.097 Uiso 1 1 calc R U . . .
C100 C 0.7433(4) 0.5893(5) 0.6114(7) 0.076(5) Uani 1 1 d . . . . .
H10B H 0.726437 0.587892 0.584404 0.091 Uiso 1 1 calc R U . . .
C101 C 0.7649(4) 0.6160(4) 0.6124(8) 0.072(5) Uani 1 1 d . . . . .
H10C H 0.763988 0.632235 0.584227 0.087 Uiso 1 1 calc R U . . .
C102 C 0.7868(4) 0.6188(5) 0.6532(12) 0.115(9) Uani 1 1 d . . . . .
H10D H 0.799843 0.638298 0.653425 0.138 Uiso 1 1 calc R U . . .
C103 C 0.8566(6) 0.5752(6) 0.7297(10) 0.128(6) Uani 1 1 d D U . . .
C104 C 0.8544(5) 0.5474(6) 0.6966(11) 0.142(6) Uani 1 1 d D U . . .
H10E H 0.834379 0.542197 0.678275 0.170 Uiso 1 1 calc R U . . .
C105 C 0.8824(6) 0.5271(6) 0.6905(12) 0.157(6) Uani 1 1 d D U . . .
H10F H 0.881015 0.507608 0.668961 0.188 Uiso 1 1 calc R U . . .
C106 C 0.9122(6) 0.5355(6) 0.7158(12) 0.157(6) Uani 1 1 d D U . . .
H10G H 0.929846 0.520127 0.715449 0.189 Uiso 1 1 calc R U . . .
C107 C 0.9164(5) 0.5654(6) 0.7411(11) 0.149(6) Uani 1 1 d D U . . .
H10H H 0.937758 0.571263 0.753931 0.179 Uiso 1 1 calc R U . . .
C108 C 0.8906(6) 0.5872(6) 0.7484(11) 0.138(6) Uani 1 1 d D U . . .
H10I H 0.893806 0.608422 0.764151 0.165 Uiso 1 1 calc R U . . .
C115 C 0.7023(3) 0.89556(18) 0.8650(4) 0.069(4) Uani 1 1 d DG U . . .
C116 C 0.7090(3) 0.9197(3) 0.9041(3) 0.075(4) Uani 1 1 d G U . . .
H11A H 0.714777 0.913512 0.940519 0.090 Uiso 1 1 calc R U . . .
C117 C 0.7072(4) 0.9528(2) 0.8898(4) 0.087(4) Uani 1 1 d G U . . .
H11B H 0.711790 0.969334 0.916520 0.105 Uiso 1 1 calc R U . . .
C118 C 0.6987(4) 0.96188(18) 0.8365(5) 0.092(4) Uani 1 1 d G U . . .
H11C H 0.697530 0.984545 0.826718 0.111 Uiso 1 1 calc R U . . .
C119 C 0.6920(3) 0.9378(3) 0.7974(4) 0.090(4) Uani 1 1 d G U . . .
H11D H 0.686259 0.943934 0.760915 0.107 Uiso 1 1 calc R U . . .
C120 C 0.6938(3) 0.9046(2) 0.8116(4) 0.081(4) Uani 1 1 d G U . . .
H12A H 0.689247 0.888111 0.784913 0.097 Uiso 1 1 calc R U . . .
P3 P 0.66914(11) 0.86487(9) 0.64467(16) 0.0561(9) Uani 1 1 d . . . . .
C121 C 0.7378(4) 0.8478(3) 0.9362(4) 0.118(6) Uani 1 1 d DG U . . .
C122 C 0.7303(3) 0.8507(3) 0.9918(5) 0.129(6) Uani 1 1 d G U . . .
H12B H 0.707981 0.852117 1.003336 0.155 Uiso 1 1 calc R U . . .
C123 C 0.7555(4) 0.8513(3) 1.0306(4) 0.129(6) Uani 1 1 d G U . . .
H12C H 0.750404 0.853274 1.068614 0.155 Uiso 1 1 calc R U . . .
C124 C 0.7882(4) 0.8492(3) 1.0138(5) 0.136(6) Uani 1 1 d G U . . .
H12D H 0.805451 0.849684 1.040256 0.163 Uiso 1 1 calc R U . . .
C125 C 0.7957(3) 0.8464(3) 0.9581(6) 0.133(6) Uani 1 1 d G U . . .
H12E H 0.818075 0.844937 0.946618 0.160 Uiso 1 1 calc R U . . .
C126 C 0.7705(4) 0.8457(3) 0.9194(4) 0.134(6) Uani 1 1 d G U . . .
H12F H 0.775653 0.843780 0.881339 0.161 Uiso 1 1 calc R U . . .
N1 N 0.8337(3) 0.7892(3) 0.7918(4) 0.047(3) Uani 1 1 d . . . . .
H1B H 0.822088 0.774667 0.773131 0.056 Uiso 1 1 calc R U . . .
C127 C 0.6393(4) 0.8647(3) 0.9205(7) 0.136(6) Uani 1 1 d DG U . . .
H12G H 0.642486 0.886122 0.905689 0.164 Uiso 1 1 calc R U . . .
C128 C 0.6102(3) 0.8570(4) 0.9477(7) 0.141(6) Uani 1 1 d G U . . .
H12H H 0.593368 0.873161 0.951424 0.170 Uiso 1 1 calc R U . . .
C129 C 0.6055(3) 0.8256(4) 0.9693(7) 0.144(6) Uani 1 1 d G U . . .
H12I H 0.585594 0.820302 0.987879 0.173 Uiso 1 1 calc R U . . .
C130 C 0.6301(4) 0.8019(3) 0.9638(7) 0.133(6) Uani 1 1 d G U . . .
H13A H 0.626936 0.780404 0.978601 0.159 Uiso 1 1 calc R U . . .
C131 C 0.6593(3) 0.8096(3) 0.9366(7) 0.132(6) Uani 1 1 d DG U . . .
H13B H 0.676054 0.793364 0.932867 0.159 Uiso 1 1 calc R U . . .
C132 C 0.6639(3) 0.8410(3) 0.9150(6) 0.130(6) Uani 1 1 d DG U . . .
C133 C 0.6788(4) 0.8431(4) 0.5802(5) 0.068(3) Uani 1 1 d D U . . .
C134 C 0.6973(4) 0.8595(4) 0.5380(5) 0.073(4) Uani 1 1 d D U . . .
H13C H 0.704931 0.881304 0.544104 0.087 Uiso 1 1 calc R U . . .
C135 C 0.7041(4) 0.8440(4) 0.4886(5) 0.074(4) Uani 1 1 d D U . . .
H13D H 0.717672 0.854311 0.461787 0.089 Uiso 1 1 calc R U . . .
C136 C 0.6908(4) 0.8129(4) 0.4792(5) 0.085(4) Uani 1 1 d D U . . .
H13E H 0.694329 0.802317 0.444845 0.102 Uiso 1 1 calc R U . . .
C137 C 0.6723(4) 0.7974(3) 0.5195(5) 0.079(4) Uani 1 1 d D U . . .
H13F H 0.663051 0.776310 0.511842 0.095 Uiso 1 1 calc R U . . .
C138 C 0.6668(4) 0.8117(4) 0.5709(5) 0.068(3) Uani 1 1 d D U . . .
H13G H 0.655158 0.800103 0.598807 0.082 Uiso 1 1 calc R U . . .
C139 C 0.7012(3) 0.8976(3) 0.6536(5) 0.078(4) Uani 1 1 d G U . . .
C140 C 0.7337(3) 0.8870(2) 0.6586(5) 0.072(4) Uani 1 1 d G U . . .
H14A H 0.738478 0.864118 0.660824 0.087 Uiso 1 1 calc R U . . .
C141 C 0.7592(2) 0.9099(3) 0.6604(5) 0.081(4) Uani 1 1 d G U . . .
H14B H 0.781370 0.902704 0.663881 0.097 Uiso 1 1 calc R U . . .
C142 C 0.7522(3) 0.9435(3) 0.6572(6) 0.091(4) Uani 1 1 d G U . . .
H14C H 0.769597 0.959121 0.658484 0.109 Uiso 1 1 calc R U . . .
C143 C 0.7197(3) 0.9540(2) 0.6522(6) 0.097(4) Uani 1 1 d G U . . .
H14D H 0.714931 0.976953 0.650032 0.116 Uiso 1 1 calc R U . . .
C144 C 0.6942(2) 0.9311(3) 0.6504(6) 0.093(4) Uani 1 1 d G U . . .
H14E H 0.672038 0.938367 0.646976 0.112 Uiso 1 1 calc R U . . .
P1 P 0.82222(12) 0.60130(12) 0.74594(19) 0.0699(12) Uani 1 1 d . . . . .
C145 C 0.6297(3) 0.8850(4) 0.6349(6) 0.111(5) Uani 1 1 d G U . . .
C146 C 0.6164(4) 0.8894(4) 0.5827(5) 0.128(5) Uani 1 1 d G U . . .
H14F H 0.626956 0.880023 0.551498 0.153 Uiso 1 1 calc R U . . .
C147 C 0.5876(4) 0.9076(4) 0.5761(5) 0.131(5) Uani 1 1 d G U . . .
H14G H 0.578489 0.910660 0.540390 0.157 Uiso 1 1 calc R U . . .
C148 C 0.5721(3) 0.9214(4) 0.6217(6) 0.133(6) Uani 1 1 d G U . . .
H14H H 0.552419 0.933796 0.617154 0.160 Uiso 1 1 calc R U . . .
C149 C 0.5854(3) 0.9169(4) 0.6739(5) 0.120(5) Uani 1 1 d G U . . .
H14I H 0.574817 0.926297 0.705026 0.144 Uiso 1 1 calc R U . . .
C150 C 0.6142(3) 0.8987(4) 0.6805(4) 0.108(5) Uani 1 1 d G U . . .
H15B H 0.623284 0.895661 0.716134 0.130 Uiso 1 1 calc R U . . .
N3 N 0.6441(2) 0.7136(2) 0.5441(3) 0.031(2) Uani 1 1 d . . . . .
H3A H 0.661562 0.726451 0.545704 0.038 Uiso 1 1 calc R U . . .
C151 C 0.8943(4) 0.6342(3) 0.6151(6) 0.106(5) Uani 1 1 d G U . . .
C152 C 0.9134(3) 0.6060(4) 0.6080(6) 0.113(5) Uani 1 1 d G U . . .
H15C H 0.935405 0.605406 0.621488 0.135 Uiso 1 1 calc R U . . .
C153 C 0.9003(4) 0.5787(4) 0.5813(7) 0.128(5) Uani 1 1 d G U . . .
H15D H 0.913347 0.559404 0.576434 0.153 Uiso 1 1 calc R U . . .
C154 C 0.8681(4) 0.5795(4) 0.5615(6) 0.127(5) Uani 1 1 d G U . . .
H15E H 0.859176 0.560837 0.543255 0.153 Uiso 1 1 calc R U . . .
C155 C 0.8491(3) 0.6077(5) 0.5686(6) 0.119(5) Uani 1 1 d G U . . .
H15F H 0.827064 0.608272 0.555130 0.143 Uiso 1 1 calc R U . . .
C156 C 0.8622(4) 0.6350(4) 0.5954(6) 0.107(5) Uani 1 1 d G U . . .
H15G H 0.849121 0.654274 0.600184 0.129 Uiso 1 1 calc R U . . .
N2 N 0.6687(2) 0.7090(2) 0.7928(4) 0.037(2) Uani 1 1 d . . . . .
H2A H 0.681275 0.723534 0.775959 0.044 Uiso 1 1 calc R U . . .
C157 C 0.9424(5) 0.6757(4) 0.5400(11) 0.208(9) Uani 1 1 d G U . . .
H15H H 0.939037 0.652522 0.539541 0.250 Uiso 1 1 calc R U . . .
C158 C 0.9317(5) 0.6943(6) 0.5847(9) 0.207(9) Uani 1 1 d DG U . . .
C159 C 0.9366(5) 0.7282(6) 0.5854(8) 0.209(9) Uani 1 1 d G U . . .
H15I H 0.929352 0.740863 0.615961 0.251 Uiso 1 1 calc R U . . .
C160 C 0.9521(5) 0.7436(4) 0.5413(11) 0.203(9) Uani 1 1 d G U . . .
H16A H 0.955438 0.766791 0.541737 0.243 Uiso 1 1 calc R U . . .
C161 C 0.9627(4) 0.7251(6) 0.4965(8) 0.206(9) Uani 1 1 d G U . . .
H16B H 0.973323 0.735585 0.466415 0.248 Uiso 1 1 calc R U . . .
C162 C 0.9579(5) 0.6911(6) 0.4959(8) 0.203(9) Uani 1 1 d G U . . .
H16C H 0.965123 0.678451 0.465317 0.243 Uiso 1 1 calc R U . . .
P2 P 0.70351(12) 0.85116(10) 0.88203(13) 0.0625(12) Uani 1 1 d D . . . .
C163 C 0.9463(3) 0.6580(4) 0.6908(7) 0.119(5) Uani 1 1 d G U . . .
C164 C 0.9398(3) 0.6556(4) 0.7468(7) 0.124(5) Uani 1 1 d G U . . .
H16D H 0.918504 0.661040 0.760556 0.149 Uiso 1 1 calc R U . . .
C165 C 0.9644(4) 0.6454(4) 0.7827(5) 0.129(5) Uani 1 1 d G U . . .
H16E H 0.959970 0.643758 0.821030 0.154 Uiso 1 1 calc R U . . .
C166 C 0.9955(4) 0.6375(4) 0.7626(7) 0.139(6) Uani 1 1 d G U . . .
H16F H 1.012350 0.630473 0.787175 0.167 Uiso 1 1 calc R U . . .
C167 C 1.0020(3) 0.6399(4) 0.7066(7) 0.136(6) Uani 1 1 d G U . . .
H16G H 1.023265 0.634470 0.692845 0.163 Uiso 1 1 calc R U . . .
C168 C 0.9774(4) 0.6501(4) 0.6707(6) 0.131(5) Uani 1 1 d G U . . .
H16H H 0.981800 0.651752 0.632369 0.157 Uiso 1 1 calc R U . . .
N4 N 0.8534(2) 0.7853(2) 0.5413(4) 0.036(2) Uani 1 1 d . . . . .
H4B H 0.835865 0.772514 0.543589 0.043 Uiso 1 1 calc R U . . .
C169 C 0.8033(5) 0.5886(5) 0.8086(5) 0.149(7) Uani 1 1 d G U . . .
C170 C 0.8137(5) 0.5586(5) 0.8301(7) 0.158(7) Uani 1 1 d G U . . .
H17A H 0.826708 0.544084 0.808390 0.189 Uiso 1 1 calc R U . . .
C171 C 0.8051(5) 0.5498(4) 0.8835(7) 0.166(7) Uani 1 1 d G U . . .
H17B H 0.812218 0.529268 0.898273 0.199 Uiso 1 1 calc R U . . .
C172 C 0.7861(5) 0.5710(5) 0.9154(5) 0.170(7) Uani 1 1 d G U . . .
H17C H 0.780169 0.564952 0.951855 0.204 Uiso 1 1 calc R U . . .
C173 C 0.7756(5) 0.6010(5) 0.8938(7) 0.166(7) Uani 1 1 d G U . . .
H17D H 0.762610 0.615452 0.915555 0.199 Uiso 1 1 calc R U . . .
C174 C 0.7842(5) 0.6098(4) 0.8404(7) 0.154(7) Uani 1 1 d G U . . .
H17E H 0.777100 0.630268 0.825673 0.185 Uiso 1 1 calc R U . . .

loop_
_atom_site_aniso_label
_atom_site_aniso_U_11
_atom_site_aniso_U_22
_atom_site_aniso_U_33
_atom_site_aniso_U_23
_atom_site_aniso_U_13
_atom_site_aniso_U_12
Au1 0.0351(3) 0.0652(3) 0.0386(2) 0.0146(2) 0.0024(2) -0.0033(2)
Au2 0.0332(2) 0.0347(2) 0.02790(18) -0.00143(16) 0.00129(16) -0.00452(18)
Au3 0.0357(3) 0.0478(3) 0.0330(2) -0.00272(19) -0.00734(18) -0.0030(2)
Au4 0.0539(3) 0.0512(3) 0.0519(3) -0.0094(2) -0.0021(2) 0.0029(3)
Au5 0.0630(4) 0.0664(4) 0.0885(4) -0.0075(3) -0.0137(3) -0.0012(3)
Ag1 0.0411(5) 0.0469(5) 0.0283(4) 0.0054(4) 0.0002(3) -0.0038(4)
Ag2 0.0431(6) 0.0592(6) 0.0316(4) 0.0002(4) -0.0037(4) -0.0050(5)
Ag3 0.0628(7) 0.0548(6) 0.0414(5) -0.0072(4) -0.0053(5) 0.0000(5)
Ag4 0.0662(9) 0.0745(9) 0.1135(11) 0.0263(8) -0.0174(8) 0.0016(7)
P4 0.059(3) 0.139(6) 0.108(4) 0.037(4) -0.016(3) 0.011(3)
C1 0.122(18) 0.14(2) 0.045(9) 0.030(11) -0.005(10) 0.065(16)
C2 0.044(8) 0.054(9) 0.072(9) -0.008(8) -0.014(7) -0.002(7)
C3 0.054(8) 0.058(9) 0.041(7) -0.006(6) -0.020(6) 0.004(7)
C4 0.051(8) 0.089(9) 0.062(8) -0.010(7) -0.034(6) 0.001(7)
C5 0.049(7) 0.097(9) 0.034(6) -0.015(6) -0.029(5) -0.012(6)
C6 0.038(8) 0.155(19) 0.037(7) -0.005(9) -0.016(6) 0.022(10)
C7 0.072(13) 0.20(3) 0.047(9) -0.002(12) 0.004(9) -0.020(15)
C8 0.078(15) 0.31(4) 0.058(12) -0.033(17) -0.047(11) 0.06(2)
C9 0.095(18) 0.14(2) 0.23(3) -0.02(2) -0.10(2) -0.047(16)
C10 0.046(7) 0.092(9) 0.029(5) -0.001(6) -0.019(5) -0.017(6)
C11 0.021(6) 0.065(9) 0.040(6) -0.014(6) -0.009(5) -0.010(6)
C12 0.030(6) 0.048(8) 0.064(8) -0.018(6) -0.030(6) -0.002(6)
C13 0.048(8) 0.051(8) 0.043(6) -0.009(6) -0.019(6) 0.008(6)
C14 0.048(9) 0.088(12) 0.047(7) -0.024(8) -0.020(6) 0.010(8)
C15 0.063(9) 0.063(9) 0.028(6) -0.025(6) -0.006(6) -0.020(7)
C16 0.058(9) 0.042(7) 0.030(6) -0.018(5) -0.005(5) -0.007(6)
C17 0.121(11) 0.035(7) 0.043(6) -0.003(5) -0.019(7) -0.020(7)
C18 0.133(12) 0.072(12) 0.112(14) -0.014(11) 0.008(11) -0.033(11)
C19 0.161(14) 0.033(7) 0.065(9) -0.004(7) -0.035(10) -0.006(9)
C20 0.129(14) 0.065(10) 0.038(6) -0.011(7) -0.015(7) -0.021(10)
C21 0.049(8) 0.063(9) 0.051(8) -0.029(7) 0.002(6) 0.001(7)
C22 0.040(7) 0.044(8) 0.057(8) -0.017(6) -0.013(6) -0.007(6)
C23 0.032(7) 0.057(8) 0.044(6) -0.029(6) -0.003(5) 0.003(6)
C24 0.041(7) 0.041(7) 0.060(8) 0.005(6) -0.001(6) 0.013(6)
C25 0.040(7) 0.075(9) 0.010(4) 0.006(5) -0.009(4) -0.002(7)
C26 0.038(7) 0.052(8) 0.033(6) 0.013(5) -0.003(5) 0.011(6)
C27 0.040(7) 0.042(7) 0.026(5) 0.001(5) 0.004(5) 0.002(5)
C28 0.056(8) 0.053(8) 0.035(6) 0.016(6) -0.005(6) -0.007(7)
C29 0.054(9) 0.057(9) 0.040(7) 0.007(6) -0.021(6) 0.002(7)
C30 0.129(17) 0.065(11) 0.044(8) 0.029(7) -0.012(9) -0.027(11)
C31 0.16(2) 0.038(8) 0.056(9) -0.002(7) -0.003(11) 0.026(10)
C32 0.088(15) 0.102(16) 0.16(2) 0.088(16) -0.034(14) -0.048(13)
C33 0.20(2) 0.067(11) 0.035(8) 0.019(7) 0.011(11) 0.060(14)
C34 0.060(9) 0.077(11) 0.025(6) 0.005(6) 0.007(6) -0.021(8)
C35 0.055(8) 0.070(10) 0.015(5) 0.019(5) -0.002(5) -0.019(7)
C36 0.042(7) 0.065(9) 0.042(6) -0.003(6) 0.004(6) -0.034(7)
C37 0.039(7) 0.062(9) 0.012(4) -0.006(5) 0.003(4) -0.003(6)
C38 0.045(8) 0.065(9) 0.030(6) 0.010(6) 0.007(5) 0.004(7)
C39 0.030(7) 0.063(9) 0.044(7) 0.006(6) 0.006(5) -0.007(6)
C40 0.019(7) 0.130(18) 0.083(11) -0.028(11) -0.004(7) 0.011(9)
C41 0.059(8) 0.164(16) 0.068(8) -0.009(9) 0.028(6) -0.023(9)
C41' 0.059(8) 0.164(16) 0.068(8) -0.009(9) 0.028(6) -0.023(9)
C42 0.067(11) 0.167(18) 0.081(12) -0.012(12) 0.030(10) -0.030(13)
C42' 0.062(11) 0.172(18) 0.071(10) -0.016(12) 0.032(9) -0.020(13)
C43 0.054(11) 0.170(18) 0.078(12) -0.006(12) 0.028(9) -0.023(13)
C43' 0.049(12) 0.16(2) 0.084(12) -0.008(14) 0.026(9) -0.028(14)
C44 0.052(13) 0.162(18) 0.067(13) -0.018(12) 0.041(11) -0.024(13)
C44' 0.069(12) 0.172(18) 0.081(11) -0.001(12) 0.026(10) -0.015(13)
C45 0.044(8) 0.117(15) 0.029(6) -0.005(7) 0.002(6) 0.001(9)
C46 0.022(6) 0.061(9) 0.038(6) -0.003(6) 0.003(5) 0.001(6)
C47 0.020(6) 0.065(9) 0.046(7) -0.008(7) -0.001(5) 0.010(6)
C48 0.049(8) 0.074(10) 0.031(6) -0.022(6) -0.008(6) -0.016(7)
C49 0.036(5) 0.040(6) 0.014(4) -0.004(4) 0.004(4) -0.004(4)
C50 0.036(9) 0.037(10) 0.021(8) 0.000(9) 0.002(7) -0.003(8)
C50' 0.034(8) 0.030(10) 0.017(8) 0.008(9) -0.001(7) -0.001(8)
C51 0.035(5) 0.031(5) 0.029(4) 0.004(4) 0.002(4) 0.001(4)
C52 0.029(5) 0.039(6) 0.031(5) 0.006(4) 0.001(4) 0.001(4)
C53 0.026(5) 0.036(6) 0.033(5) 0.001(4) -0.009(4) 0.004(4)
C54 0.051(8) 0.040(7) 0.036(6) 0.004(5) -0.014(5) -0.004(6)
C55 0.063(9) 0.034(7) 0.045(7) -0.007(5) -0.008(6) -0.008(6)
C56 0.085(12) 0.030(7) 0.059(8) -0.005(6) 0.013(7) -0.026(7)
C57 0.047(8) 0.057(9) 0.067(9) -0.023(7) -0.034(7) 0.010(7)
C58 0.037(6) 0.043(7) 0.019(5) -0.004(4) -0.005(4) 0.000(5)
C59 0.019(5) 0.030(6) 0.034(6) 0.014(4) 0.005(4) -0.001(4)
C60 0.032(5) 0.036(6) 0.027(4) 0.005(4) -0.010(4) -0.010(5)
C61 0.042(7) 0.044(7) 0.036(6) 0.001(5) 0.002(5) 0.011(6)
C62 0.033(7) 0.043(7) 0.030(5) -0.005(5) 0.005(5) -0.005(5)
C63 0.029(6) 0.058(8) 0.022(5) 0.004(5) -0.001(4) 0.000(6)
C64 0.022(6) 0.066(9) 0.034(6) -0.003(6) -0.006(4) -0.004(6)
C65 0.034(7) 0.073(10) 0.034(6) 0.012(6) -0.005(5) 0.000(6)
C66 0.024(7) 0.115(14) 0.070(9) 0.038(10) -0.004(7) -0.017(8)
C67 0.035(8) 0.162(19) 0.037(7) -0.001(9) 0.013(6) -0.030(10)
C68 0.047(10) 0.21(3) 0.063(10) 0.048(13) 0.016(8) 0.016(13)
C69 0.17(2) 0.131(18) 0.057(10) -0.005(11) 0.031(11) -0.114(17)
C70 0.015(5) 0.064(9) 0.039(6) -0.001(6) -0.007(4) 0.007(5)
C71 0.022(6) 0.055(8) 0.035(6) 0.000(5) 0.002(5) 0.011(5)
C72 0.016(5) 0.059(8) 0.030(5) -0.005(5) -0.002(4) -0.009(5)
C73 0.041(8) 0.088(11) 0.028(6) 0.003(6) -0.012(5) 0.012(7)
C74 0.027(7) 0.059(9) 0.062(8) -0.017(7) -0.020(6) 0.001(6)
C75 0.022(6) 0.059(9) 0.060(8) 0.014(6) -0.002(5) -0.004(6)
C76 0.051(9) 0.092(13) 0.053(8) 0.008(8) -0.019(7) -0.030(9)
C77 0.035(8) 0.29(2) 0.046(7) 0.003(11) 0.000(6) -0.052(10)
C78 0.051(8) 0.32(2) 0.061(8) -0.003(11) -0.018(7) -0.062(10)
C79 0.059(11) 0.30(2) 0.065(9) -0.004(13) -0.025(7) -0.057(14)
C80 0.088(15) 0.34(2) 0.127(17) -0.016(16) -0.054(13) -0.008(14)
C81 0.112(13) 0.41(3) 0.052(9) 0.007(15) -0.029(9) -0.149(17)
C82 0.068(10) 0.059(10) 0.053(8) -0.004(7) 0.004(7) -0.025(8)
C83 0.020(6) 0.054(8) 0.045(7) 0.001(6) -0.002(5) -0.009(5)
C84 0.044(7) 0.035(7) 0.037(6) -0.006(5) 0.003(5) -0.004(6)
C85 0.034(6) 0.039(7) 0.042(6) -0.002(5) 0.024(5) -0.006(5)
C86 0.072(10) 0.052(8) 0.020(5) 0.006(5) -0.007(6) 0.028(7)
C87 0.022(5) 0.038(6) 0.030(5) 0.010(5) 0.012(4) -0.013(5)
C88 0.044(7) 0.038(7) 0.034(6) -0.009(5) 0.008(5) 0.000(6)
C89 0.028(6) 0.032(6) 0.046(7) 0.008(5) 0.012(5) 0.002(5)
C90 0.057(9) 0.055(9) 0.048(7) -0.004(6) 0.030(6) -0.019(7)
C91 0.033(7) 0.064(9) 0.044(7) 0.006(6) 0.014(5) -0.001(6)
C92 0.068(11) 0.054(10) 0.071(10) 0.006(8) 0.019(8) -0.022(8)
C93 0.079(11) 0.086(11) 0.022(6) 0.002(6) 0.030(6) 0.027(9)
C94 0.074(13) 0.109(16) 0.083(12) 0.035(11) 0.005(10) -0.034(11)
C95 0.098(14) 0.041(9) 0.071(10) -0.008(7) 0.030(9) 0.001(8)
C96 0.038(8) 0.066(10) 0.052(8) -0.010(7) 0.016(6) -0.022(7)
C97 0.052(9) 0.058(9) 0.059(8) -0.018(7) 0.007(7) 0.005(7)
C98 0.132(19) 0.076(13) 0.082(12) 0.030(10) -0.019(13) -0.030(12)
C99 0.089(14) 0.081(13) 0.073(11) -0.002(9) 0.011(10) -0.026(11)
C100 0.049(10) 0.118(16) 0.061(10) 0.012(10) 0.001(7) -0.023(10)
C101 0.057(10) 0.046(9) 0.114(14) -0.007(9) -0.019(10) 0.008(8)
C102 0.042(10) 0.076(13) 0.23(3) 0.077(17) -0.007(14) 0.006(9)
C103 0.135(12) 0.125(13) 0.124(12) -0.030(10) -0.036(11) 0.027(11)
C104 0.141(13) 0.140(14) 0.145(13) -0.037(10) -0.037(11) 0.040(11)
C105 0.149(14) 0.152(14) 0.169(13) -0.033(11) -0.036(11) 0.050(11)
C106 0.148(13) 0.160(14) 0.165(14) -0.024(11) -0.042(11) 0.057(12)
C107 0.141(13) 0.153(14) 0.154(13) -0.017(11) -0.046(11) 0.049(11)
C108 0.133(13) 0.140(13) 0.140(12) -0.018(10) -0.037(11) 0.037(10)
C115 0.102(9) 0.052(7) 0.055(6) -0.007(5) -0.014(7) 0.010(7)
C116 0.109(10) 0.057(7) 0.060(7) -0.015(6) -0.012(7) 0.010(8)
C117 0.124(10) 0.054(7) 0.084(8) -0.019(7) -0.019(8) -0.001(8)
C118 0.134(11) 0.057(7) 0.086(8) -0.017(6) -0.023(8) -0.001(8)
C119 0.128(10) 0.062(7) 0.079(8) -0.002(6) -0.041(8) 0.006(8)
C120 0.113(10) 0.064(7) 0.066(7) -0.012(6) -0.040(7) -0.001(8)
P3 0.066(3) 0.042(2) 0.060(2) -0.0022(16) -0.0033(18) 0.0083(18)
C121 0.242(16) 0.055(8) 0.057(7) -0.011(7) -0.040(10) 0.024(11)
C122 0.257(16) 0.064(8) 0.067(7) -0.017(7) -0.048(9) 0.027(11)
C123 0.259(17) 0.061(8) 0.068(8) -0.020(7) -0.068(9) 0.030(11)
C124 0.257(16) 0.061(8) 0.089(8) -0.015(8) -0.058(10) 0.026(12)
C125 0.243(16) 0.072(9) 0.084(8) 0.023(8) -0.059(9) 0.013(11)
C126 0.233(17) 0.084(9) 0.084(8) 0.018(8) -0.048(9) 0.008(12)
N1 0.047(6) 0.063(7) 0.030(5) -0.006(5) -0.017(4) -0.014(5)
C127 0.141(13) 0.144(12) 0.124(11) 0.040(10) 0.058(10) 0.040(10)
C128 0.148(13) 0.147(13) 0.129(11) 0.033(10) 0.053(10) 0.025(11)
C129 0.162(13) 0.141(13) 0.130(11) 0.025(11) 0.051(11) 0.012(10)
C130 0.148(14) 0.129(12) 0.122(11) 0.026(10) 0.057(10) 0.004(10)
C131 0.146(13) 0.126(12) 0.125(11) 0.036(10) 0.064(10) 0.015(10)
C132 0.144(13) 0.136(12) 0.110(10) 0.064(9) 0.073(9) 0.046(10)
C133 0.093(9) 0.058(7) 0.052(6) -0.004(5) -0.006(6) 0.019(7)
C134 0.087(9) 0.070(8) 0.061(7) -0.003(6) 0.003(6) 0.014(7)
C135 0.100(9) 0.080(8) 0.041(6) 0.000(6) -0.005(6) 0.015(7)
C136 0.109(10) 0.086(8) 0.061(6) 0.001(6) -0.018(7) 0.019(8)
C137 0.111(10) 0.056(7) 0.071(7) -0.008(6) -0.013(7) 0.012(7)
C138 0.104(9) 0.039(6) 0.062(6) 0.000(5) -0.010(6) 0.010(6)
C139 0.088(8) 0.058(7) 0.089(8) -0.003(7) 0.008(8) 0.010(7)
C140 0.092(9) 0.054(7) 0.070(7) 0.007(7) -0.002(7) 0.006(6)
C141 0.096(9) 0.056(7) 0.091(9) -0.005(7) -0.011(8) -0.007(6)
C142 0.096(9) 0.063(7) 0.114(9) 0.001(8) -0.017(9) -0.009(7)
C143 0.099(9) 0.061(8) 0.131(10) -0.003(8) 0.002(9) -0.001(7)
C144 0.098(9) 0.062(8) 0.120(9) -0.003(8) 0.004(9) 0.003(7)
P1 0.072(3) 0.065(3) 0.073(3) -0.002(2) 0.010(2) -0.009(2)
C145 0.087(10) 0.139(12) 0.108(10) 0.028(10) 0.019(8) 0.043(9)
C146 0.103(11) 0.156(13) 0.125(9) 0.032(11) 0.004(9) 0.059(9)
C147 0.111(11) 0.153(13) 0.129(10) 0.035(11) 0.003(9) 0.064(10)
C148 0.118(11) 0.143(12) 0.140(11) 0.033(11) 0.013(9) 0.059(10)
C149 0.098(10) 0.135(12) 0.126(9) 0.041(10) 0.038(9) 0.053(9)
C150 0.075(9) 0.133(12) 0.116(9) 0.050(9) 0.038(8) 0.040(8)
N3 0.026(5) 0.038(5) 0.031(4) -0.004(4) -0.005(4) -0.005(4)
C151 0.093(10) 0.121(12) 0.103(10) 0.014(9) 0.019(9) -0.005(9)
C152 0.091(10) 0.134(13) 0.114(11) -0.003(10) 0.009(9) -0.007(9)
C153 0.110(11) 0.157(13) 0.116(11) -0.033(10) 0.011(10) -0.005(10)
C154 0.118(11) 0.157(13) 0.107(11) -0.029(10) -0.002(10) -0.018(10)
C155 0.110(11) 0.144(13) 0.102(10) -0.006(10) 0.004(9) -0.012(9)
C156 0.098(10) 0.124(12) 0.099(10) 0.017(9) 0.009(9) -0.013(9)
N2 0.042(6) 0.038(5) 0.031(5) 0.018(4) -0.001(4) 0.002(4)
C157 0.132(14) 0.167(15) 0.33(2) 0.096(16) 0.070(14) 0.064(13)
C158 0.130(14) 0.166(16) 0.32(2) 0.098(17) 0.076(13) 0.067(13)
C159 0.137(14) 0.159(15) 0.33(2) 0.093(17) 0.090(13) 0.074(13)
C160 0.121(14) 0.152(15) 0.34(2) 0.092(16) 0.095(13) 0.081(12)
C161 0.127(13) 0.163(15) 0.33(2) 0.093(17) 0.084(13) 0.067(13)
C162 0.120(13) 0.163(15) 0.33(2) 0.091(17) 0.079(13) 0.064(13)
P2 0.111(4) 0.048(2) 0.0289(16) -0.0062(14) -0.0110(18) -0.005(2)
C163 0.085(9) 0.107(11) 0.165(12) 0.041(11) -0.007(10) 0.025(9)
C164 0.098(10) 0.116(11) 0.159(13) 0.036(11) -0.007(10) 0.020(9)
C165 0.098(10) 0.117(11) 0.171(13) 0.032(11) -0.018(10) 0.020(10)
C166 0.103(10) 0.127(11) 0.189(13) 0.046(12) -0.014(11) 0.023(10)
C167 0.089(10) 0.129(11) 0.189(13) 0.044(12) -0.011(10) 0.025(10)
C168 0.085(10) 0.122(11) 0.185(13) 0.043(11) -0.001(9) 0.020(10)
N4 0.034(5) 0.040(6) 0.034(5) -0.001(4) 0.002(4) -0.013(4)
C169 0.203(17) 0.167(16) 0.078(10) 0.017(9) 0.016(10) -0.021(14)
C170 0.212(17) 0.180(16) 0.081(10) 0.032(10) 0.017(11) -0.010(14)
C171 0.224(18) 0.186(16) 0.088(10) 0.039(10) 0.023(11) -0.004(14)
C172 0.226(18) 0.185(16) 0.100(11) 0.034(10) 0.038(11) -0.014(15)
C173 0.229(17) 0.174(16) 0.096(10) 0.025(10) 0.049(11) -0.023(14)
C174 0.214(17) 0.169(15) 0.080(10) 0.015(10) 0.042(11) -0.030(13)

loop_
_atom_type_symbol
_atom_type_description
_atom_type_scat_dispersion_real
_atom_type_scat_dispersion_imag
_atom_type_scat_source
C C 0.0033 0.0016 'International Tables Vol C Tables 4.2.6.8 and 6.1.1.4'
H H 0.0000 0.0000 'International Tables Vol C Tables 4.2.6.8 and 6.1.1.4'
Ag Ag -0.8971 1.1015 'International Tables Vol C Tables 4.2.6.8 and 6.1.1.4'
Au Au -2.0133 8.8022 'International Tables Vol C Tables 4.2.6.8 and 6.1.1.4'
Cl Cl 0.1484 0.1585 'International Tables Vol C Tables 4.2.6.8 and 6.1.1.4'
N N 0.0061 0.0033 'International Tables Vol C Tables 4.2.6.8 and 6.1.1.4'
O O 0.0106 0.0060 'International Tables Vol C Tables 4.2.6.8 and 6.1.1.4'
P P 0.1023 0.0942 'International Tables Vol C Tables 4.2.6.8 and 6.1.1.4'

loop_
_geom_angle_atom_site_label_1
_geom_angle_atom_site_label_2
_geom_angle_atom_site_label_3
_geom_angle
_geom_angle_site_symmetry_1
_geom_angle_site_symmetry_3
_geom_angle_publ_flag
C73 Au1 C25 175.2(6) . . ?
C73 Au1 Ag2 54.6(4) . . ?
C25 Au1 Ag2 121.2(4) . . ?
C73 Au1 Ag1 125.6(3) . . ?
C25 Au1 Ag1 52.2(3) . . ?
Ag2 Au1 Ag1 77.18(3) . . ?
C73 Au1 Ag4 48.4(4) . . ?
C25 Au1 Ag4 135.8(4) . . ?
Ag2 Au1 Ag4 102.90(4) . . ?
Ag1 Au1 Ag4 155.15(4) . . ?
C49 Au2 C86 176.8(4) . . ?
C49 Au2 Ag2 123.9(3) . 6_556 ?
C86 Au2 Ag2 53.6(3) . 6_556 ?
C49 Au2 Ag1 50.3(3) . 6_556 ?
C86 Au2 Ag1 128.1(3) . 6_556 ?
Ag2 Au2 Ag1 76.82(3) 6_556 6_556 ?
C49 Au2 Au2 90.3(3) . 6_556 ?
C86 Au2 Au2 91.6(3) . 6_556 ?
Ag2 Au2 Au2 142.78(2) 6_556 6_556 ?
Ag1 Au2 Au2 139.907(19) 6_556 6_556 ?
C24 Au3 C61 178.7(5) . . ?
C24 Au3 Ag2 54.7(4) . . ?
C61 Au3 Ag2 125.9(3) . . ?
C24 Au3 Ag3 59.0(4) . . ?
C61 Au3 Ag3 120.1(3) . . ?
Ag2 Au3 Ag3 112.66(3) . . ?
C24 Au3 Ag1 125.5(4) . . ?
C61 Au3 Ag1 54.4(3) . . ?
Ag2 Au3 Ag1 78.76(3) . . ?
Ag3 Au3 Ag1 138.69(3) . . ?
C24 Au3 Au4 94.3(4) . . ?
C61 Au3 Au4 85.9(3) . . ?
Ag2 Au3 Au4 132.94(3) . . ?
Ag3 Au3 Au4 59.98(3) . . ?
Ag1 Au3 Au4 140.21(3) . . ?
C48 Au4 P3 171.8(4) . . ?
C48 Au4 Ag3 56.6(4) . . ?
P3 Au4 Ag3 131.53(11) . . ?
C48 Au4 Au3 80.0(4) . . ?
P3 Au4 Au3 104.58(10) . . ?
Ag3 Au4 Au3 58.69(2) . . ?
C1 Au5 P1 171.0(4) . . ?
C1 Au5 Ag4 56.5(5) . . ?
P1 Au5 Ag4 129.72(12) . . ?
C49 Ag1 C25 127.4(4) 6_556 . ?
C49 Ag1 C61 108.1(4) 6_556 . ?
C25 Ag1 C61 124.4(4) . . ?
C49 Ag1 C50' 28.7(16) 6_556 6_556 ?
C25 Ag1 C50' 121.4(13) . 6_556 ?
C61 Ag1 C50' 108.6(11) . 6_556 ?
C49 Ag1 C50 27.9(16) 6_556 6_556 ?
C25 Ag1 C50 117.8(14) . 6_556 ?
C61 Ag1 C50 112.9(12) . 6_556 ?
C50' Ag1 C50 4(2) 6_556 6_556 ?
C49 Ag1 C26 136.7(4) 6_556 . ?
C25 Ag1 C26 27.1(4) . . ?
C61 Ag1 C26 109.6(4) . . ?
C50' Ag1 C26 116.3(16) 6_556 . ?
C50 Ag1 C26 114.5(17) 6_556 . ?
C49 Ag1 Au3 116.5(3) 6_556 . ?
C25 Ag1 Au3 101.0(3) . . ?
C61 Ag1 Au3 42.7(3) . . ?
C50' Ag1 Au3 136.6(14) 6_556 . ?
C50 Ag1 Au3 139.3(16) 6_556 . ?
C26 Ag1 Au3 105.6(3) . . ?
C49 Ag1 Au1 102.2(3) 6_556 . ?
C25 Ag1 Au1 42.0(3) . . ?
C61 Ag1 Au1 128.7(3) . . ?
C50' Ag1 Au1 117.6(11) 6_556 . ?
C50 Ag1 Au1 113.3(11) 6_556 . ?
C26 Ag1 Au1 69.1(3) . . ?
Au3 Ag1 Au1 86.84(3) . . ?
C49 Ag1 Au2 40.6(3) 6_556 6_556 ?
C25 Ag1 Au2 125.1(3) . 6_556 ?
C61 Ag1 Au2 93.2(3) . 6_556 ?
C50' Ag1 Au2 69.0(16) 6_556 6_556 ?
C50 Ag1 Au2 68.5(16) 6_556 6_556 ?
C26 Ag1 Au2 151.8(3) . 6_556 ?
Au3 Ag1 Au2 79.78(3) . 6_556 ?
Au1 Ag1 Au2 83.83(3) . 6_556 ?
C86 Ag2 C24 122.7(4) 6_556 . ?
C86 Ag2 C73 113.4(4) 6_556 . ?
C24 Ag2 C73 123.5(4) . . ?
C86 Ag2 Au3 104.0(3) 6_556 . ?
C24 Ag2 Au3 43.3(4) . . ?
C73 Ag2 Au3 129.2(4) . . ?
C86 Ag2 Au2 44.4(4) 6_556 6_556 ?
C24 Ag2 Au2 124.5(3) . 6_556 ?
C73 Ag2 Au2 99.9(3) . 6_556 ?
Au3 Ag2 Au2 83.39(3) . 6_556 ?
C86 Ag2 Au1 125.2(4) 6_556 . ?
C24 Ag2 Au1 103.1(3) . . ?
C73 Ag2 Au1 41.7(4) . . ?
Au3 Ag2 Au1 88.76(3) . . ?
Au2 Ag2 Au1 86.39(3) 6_556 . ?
P2 Ag3 C48 104.3(3) . . ?
P2 Ag3 C24 132.4(3) . . ?
C48 Ag3 C24 114.1(4) . . ?
P2 Ag3 Au3 166.13(10) . . ?
C48 Ag3 Au3 74.7(3) . . ?
C24 Ag3 Au3 41.9(3) . . ?
P2 Ag3 Au4 108.38(11) . . ?
C48 Ag3 Au4 41.9(4) . . ?
C24 Ag3 Au4 84.6(3) . . ?
Au3 Ag3 Au4 61.33(2) . . ?
P4 Ag4 C73 141.0(3) . . ?
P4 Ag4 C1 125.3(5) . . ?
C73 Ag4 C1 93.7(5) . . ?
P4 Ag4 C74 122.1(4) . . ?
C73 Ag4 C74 29.5(4) . . ?
C1 Ag4 C74 107.2(6) . . ?
P4 Ag4 Au5 105.26(16) . . ?
C73 Ag4 Au5 103.4(4) . . ?
C1 Ag4 Au5 43.0(7) . . ?
C74 Ag4 Au5 131.0(3) . . ?
P4 Ag4 Au1 144.25(17) . . ?
C73 Ag4 Au1 37.1(4) . . ?
C1 Ag4 Au1 74.7(5) . . ?
C74 Ag4 Au1 66.6(3) . . ?
Au5 Ag4 Au1 67.69(4) . . ?
C151 P4 C158 106.7(11) . . ?
C151 P4 C163 103.5(8) . . ?
C158 P4 C163 106.7(9) . . ?
C151 P4 Ag4 108.8(6) . . ?
C158 P4 Ag4 116.5(8) . . ?
C163 P4 Ag4 113.6(6) . . ?
C2 C1 Au5 178.6(19) . . ?
C2 C1 Ag4 98.6(15) . . ?
Au5 C1 Ag4 80.5(7) . . ?
C1 C2 C3 173.4(18) . . ?
C12 C3 C2 119.5(12) . . ?
C12 C3 C4 117.8(13) . . ?
C2 C3 C4 122.7(14) . . ?
C5 C4 C3 123.5(16) . . ?
C5 C4 H4A 118.3 . . ?
C3 C4 H4A 118.3 . . ?
C4 C5 C10 119.7(12) . . ?
C4 C5 C6 120.1(16) . . ?
C10 C5 C6 119.7(14) . . ?
C8 C6 C9 103(2) . . ?
C8 C6 C7 112.8(18) . . ?
C9 C6 C7 107.1(19) . . ?
C8 C6 C5 112.6(15) . . ?
C9 C6 C5 112.9(18) . . ?
C7 C6 C5 108.0(13) . . ?
C6 C7 H7A 109.5 . . ?
C6 C7 H7B 109.5 . . ?
H7A C7 H7B 109.5 . . ?
C6 C7 H7C 109.5 . . ?
H7A C7 H7C 109.5 . . ?
H7B C7 H7C 109.5 . . ?
C6 C8 H8A 109.5 . . ?
C6 C8 H8B 109.5 . . ?
H8A C8 H8B 109.5 . . ?
C6 C8 H8C 109.5 . . ?
H8A C8 H8C 109.5 . . ?
H8B C8 H8C 109.5 . . ?
C6 C9 H9A 109.5 . . ?
C6 C9 H9B 109.5 . . ?
H9A C9 H9B 109.5 . . ?
C6 C9 H9C 109.5 . . ?
H9A C9 H9C 109.5 . . ?
H9B C9 H9C 109.5 . . ?
C11 C10 C5 118.5(13) . . ?
C11 C10 H10A 120.8 . . ?
C5 C10 H10A 120.8 . . ?
C10 C11 C12 119.2(13) . . ?
C10 C11 C14 132.8(13) . . ?
C12 C11 C14 108.0(10) . . ?
C3 C12 C11 121.2(11) . . ?
C3 C12 N1 129.9(11) . . ?
C11 C12 N1 108.9(11) . . ?
C22 C13 C14 124.6(13) . . ?
C22 C13 N1 126.2(11) . . ?
C14 C13 N1 109.2(11) . . ?
C15 C14 C13 118.5(13) . . ?
C15 C14 C11 135.5(13) . . ?
C13 C14 C11 105.8(12) . . ?
C14 C15 C16 121.0(11) . . ?
C14 C15 H15A 119.5 . . ?
C16 C15 H15A 119.5 . . ?
C21 C16 C15 116.7(12) . . ?
C21 C16 C17 123.4(14) . . ?
C15 C16 C17 119.8(12) . . ?
C16 C17 C18 105.4(16) . . ?
C16 C17 C20 109.6(12) . . ?
C18 C17 C20 106.2(14) . . ?
C16 C17 C19 113.0(12) . . ?
C18 C17 C19 115.9(15) . . ?
C20 C17 C19 106.4(16) . . ?
C17 C18 H18A 109.5 . . ?
C17 C18 H18B 109.5 . . ?
H18A C18 H18B 109.5 . . ?
C17 C18 H18C 109.5 . . ?
H18A C18 H18C 109.5 . . ?
H18B C18 H18C 109.5 . . ?
C17 C19 H19A 109.5 . . ?
C17 C19 H19B 109.5 . . ?
H19A C19 H19B 109.5 . . ?
C17 C19 H19C 109.5 . . ?
H19A C19 H19C 109.5 . . ?
H19B C19 H19C 109.5 . . ?
C17 C20 H20A 109.5 . . ?
C17 C20 H20B 109.5 . . ?
H20A C20 H20B 109.5 . . ?
C17 C20 H20C 109.5 . . ?
H20A C20 H20C 109.5 . . ?
H20B C20 H20C 109.5 . . ?
C16 C21 C22 124.8(14) . . ?
C16 C21 H21A 117.6 . . ?
C22 C21 H21A 117.6 . . ?
C13 C22 C23 122.6(13) . . ?
C13 C22 C21 114.2(12) . . ?
C23 C22 C21 121.9(12) . . ?
C24 C23 C22 175.9(14) . . ?
C23 C24 Au3 175.2(12) . . ?
C23 C24 Ag2 101.6(9) . . ?
Au3 C24 Ag2 82.0(5) . . ?
C23 C24 Ag3 96.7(9) . . ?
Au3 C24 Ag3 79.1(5) . . ?
Ag2 C24 Ag3 157.3(6) . . ?
C26 C25 Au1 175.0(12) . . ?
C26 C25 Ag1 92.1(8) . . ?
Au1 C25 Ag1 85.8(4) . . ?
C25 C26 C27 172.7(12) . . ?
C25 C26 Ag1 60.7(7) . . ?
C27 C26 Ag1 124.8(8) . . ?
C36 C27 C28 116.4(12) . . ?
C36 C27 C26 120.6(11) . . ?
C28 C27 C26 123.1(12) . . ?
C29 C28 C27 124.9(14) . . ?
C29 C28 H28A 117.5 . . ?
C27 C28 H28A 117.5 . . ?
C28 C29 C34 116.3(13) . . ?
C28 C29 C30 125.8(15) . . ?
C34 C29 C30 117.8(15) . . ?
C33 C30 C29 113.6(15) . . ?
C33 C30 C32 104.3(17) . . ?
C29 C30 C32 107.6(15) . . ?
C33 C30 C31 111.4(16) . . ?
C29 C30 C31 109.8(14) . . ?
C32 C30 C31 109.9(16) . . ?
C30 C31 H31A 109.5 . . ?
C30 C31 H31B 109.5 . . ?
H31A C31 H31B 109.5 . . ?
C30 C31 H31C 109.5 . . ?
H31A C31 H31C 109.5 . . ?
H31B C31 H31C 109.5 . . ?
C30 C32 H32A 109.5 . . ?
C30 C32 H32B 109.5 . . ?
H32A C32 H32B 109.5 . . ?
C30 C32 H32C 109.5 . . ?
H32A C32 H32C 109.5 . . ?
H32B C32 H32C 109.5 . . ?
C30 C33 H33A 109.5 . . ?
C30 C33 H33B 109.5 . . ?
H33A C33 H33B 109.5 . . ?
C30 C33 H33C 109.5 . . ?
H33A C33 H33C 109.5 . . ?
H33B C33 H33C 109.5 . . ?
C35 C34 C29 123.9(13) . . ?
C35 C34 H34A 118.1 . . ?
C29 C34 H34A 118.1 . . ?
C34 C35 C38 135.9(12) . . ?
C34 C35 C36 117.5(14) . . ?
C38 C35 C36 106.5(12) . . ?
C27 C36 N2 131.2(10) . . ?
C27 C36 C35 121.0(13) . . ?
N2 C36 C35 107.7(12) . . ?
N2 C37 C46 129.2(11) . . ?
N2 C37 C38 108.5(11) . . ?
C46 C37 C38 122.1(11) . . ?
C39 C38 C35 137.3(13) . . ?
C39 C38 C37 115.2(13) . . ?
C35 C38 C37 107.4(10) . . ?
C40 C39 C38 123.4(13) . . ?
C40 C39 H39A 118.3 . . ?
C38 C39 H39A 118.3 . . ?
C39 C40 C45 120.2(11) . . ?
C39 C40 C41 120.5(13) . . ?
C45 C40 C41 119.3(13) . . ?
C43 C41 C42' 123(3) . . ?
C43 C41 C44' 138(2) . . ?
C42' C41 C44' 58(2) . . ?
C43 C41 C44 104(2) . . ?
C42' C41 C44 101(2) . . ?
C44' C41 C44 45(2) . . ?
C43 C41 C43' 38(2) . . ?
C42' C41 C43' 142.2(19) . . ?
C44' C41 C43' 111(3) . . ?
C44 C41 C43' 69(2) . . ?
C43 C41 C42 76(3) . . ?
C42' C41 C42 52(2) . . ?
C44' C41 C42 109(2) . . ?
C44 C41 C42 139.1(19) . . ?
C43' C41 C42 112(3) . . ?
C43 C41 C40 109.1(12) . . ?
C42' C41 C40 109.8(12) . . ?
C44' C41 C40 108.7(12) . . ?
C44 C41 C40 109.6(12) . . ?
C43' C41 C40 107.9(12) . . ?
C42 C41 C40 108.8(12) . . ?
C42' C42 C41 63.3(13) . . ?
C42' C42 C43 110(2) . . ?
C41 C42 C43 51.4(14) . . ?
C42' C42 H42A 109.5 . . ?
C41 C42 H42A 160.4 . . ?
C43 C42 H42A 140.4 . . ?
C42' C42 H42B 109.5 . . ?
C41 C42 H42B 60.4 . . ?
C43 C42 H42B 58.2 . . ?
H42A C42 H42B 109.5 . . ?
C42' C42 H42C 109.5 . . ?
C41 C42 H42C 90.0 . . ?
C43 C42 H42C 54.1 . . ?
H42A C42 H42C 109.5 . . ?
H42B C42 H42C 109.5 . . ?
C42 C42' C44' 122(2) . . ?
C42 C42' C41 64.3(14) . . ?
C44' C42' C41 60.8(13) . . ?
C42 C42' H42D 109.5 . . ?
C44' C42' H42D 125.1 . . ?
C41 C42' H42D 173.7 . . ?
C42 C42' H42E 109.5 . . ?
C44' C42' H42E 38.1 . . ?
C41 C42' H42E 73.8 . . ?
H42D C42' H42E 109.5 . . ?
C42 C42' H42F 109.5 . . ?
C44' C42' H42F 71.5 . . ?
C41 C42' H42F 73.8 . . ?
H42D C42' H42F 109.5 . . ?
H42E C42' H42F 109.5 . . ?
C43' C43 C41 71.7(15) . . ?
C43' C43 C42 121(2) . . ?
C41 C43 C42 52.3(14) . . ?
C43' C43 H43A 109.5 . . ?
C41 C43 H43A 178.9 . . ?
C42 C43 H43A 126.6 . . ?
C43' C43 H43B 109.5 . . ?
C41 C43 H43B 70.0 . . ?
C42 C43 H43B 38.9 . . ?
H43A C43 H43B 109.5 . . ?
C43' C43 H43C 109.5 . . ?
C41 C43 H43C 70.0 . . ?
C42 C43 H43C 70.7 . . ?
H43A C43 H43C 109.5 . . ?
H43B C43 H43C 109.5 . . ?
C43 C43' C41 70.6(14) . . ?
C43 C43' C44 122(2) . . ?
C41 C43' C44 55.7(13) . . ?
C43 C43' H43D 109.5 . . ?
C41 C43' H43D 179.9 . . ?
C44 C43' H43D 124.2 . . ?
C43 C43' H43E 109.5 . . ?
C41 C43' H43E 70.5 . . ?
C44 C43' H43E 73.5 . . ?
H43D C43' H43E 109.5 . . ?
C43 C43' H43F 109.5 . . ?
C41 C43' H43F 70.5 . . ?
C44 C43' H43F 36.0 . . ?
H43D C43' H43F 109.5 . . ?
H43E C43' H43F 109.5 . . ?
C44' C44 C41 67.6(13) . . ?
C44' C44 C43' 120(2) . . ?
C41 C44 C43' 55.7(13) . . ?
C44' C44 H44A 109.5 . . ?
C41 C44 H44A 158.5 . . ?
C43' C44 H44A 130.0 . . ?
C44' C44 H44B 109.5 . . ?
C41 C44 H44B 91.0 . . ?
C43' C44 H44B 58.6 . . ?
H44A C44 H44B 109.5 . . ?
C44' C44 H44C 109.5 . . ?
C41 C44 H44C 55.5 . . ?
C43' C44 H44C 51.2 . . ?
H44A C44 H44C 109.5 . . ?
H44B C44 H44C 109.5 . . ?
C44 C44' C42' 124(2) . . ?
C44 C44' C41 67.6(13) . . ?
C42' C44' C41 60.7(13) . . ?
C44 C44' H44D 109.5 . . ?
C42' C44' H44D 122.0 . . ?
C41 C44' H44D 177.1 . . ?
C44 C44' H44E 109.5 . . ?
C42' C44' H44E 73.4 . . ?
C41 C44' H44E 72.0 . . ?
H44D C44' H44E 109.5 . . ?
C44 C44' H44F 109.5 . . ?
C42' C44' H44F 36.1 . . ?
C41 C44' H44F 72.0 . . ?
H44D C44' H44F 109.5 . . ?
H44E C44' H44F 109.5 . . ?
C46 C45 C40 121.4(16) . . ?
C46 C45 H45A 119.3 . . ?
C40 C45 H45A 119.3 . . ?
C45 C46 C37 117.4(14) . . ?
C45 C46 C47 121.1(13) . . ?
C37 C46 C47 121.4(10) . . ?
C48 C47 C46 170.5(14) . . ?
C47 C48 Au4 163.2(11) . . ?
C47 C48 Ag3 113.2(10) . . ?
Au4 C48 Ag3 81.5(5) . . ?
C50 C49 C50' 9(5) . . ?
C50 C49 Au2 178(3) . . ?
C50' C49 Au2 169(2) . . ?
C50 C49 Ag1 91(4) . 6_556 ?
C50' C49 Ag1 89(3) . 6_556 ?
Au2 C49 Ag1 89.1(4) . 6_556 ?
C49 C50 C51 168(6) . . ?
C49 C50 Ag1 61(3) . 6_556 ?
C51 C50 Ag1 127(4) . 6_556 ?
C49 C50' C51 165(6) . . ?
C49 C50' Ag1 62(3) . 6_556 ?
C51 C50' Ag1 129(4) . 6_556 ?
C50' C51 C50 8(4) . . ?
C50' C51 C52 124(3) . . ?
C50 C51 C52 127(3) . . ?
C50' C51 C60 122(3) . . ?
C50 C51 C60 119(3) . . ?
C52 C51 C60 113.8(10) . . ?
C53 C52 C51 124.9(10) . . ?
C53 C52 H52A 117.6 . . ?
C51 C52 H52A 117.6 . . ?
C52 C53 C58 119.5(10) . . ?
C52 C53 C54 123.8(10) . . ?
C58 C53 C54 116.7(10) . . ?
C57 C54 C53 110.4(10) . . ?
C57 C54 C56 105.7(12) . . ?
C53 C54 C56 111.9(10) . . ?
C57 C54 C55 112.9(10) . . ?
C53 C54 C55 109.3(10) . . ?
C56 C54 C55 106.5(11) . . ?
C54 C55 H55A 109.5 . . ?
C54 C55 H55B 109.5 . . ?
H55A C55 H55B 109.5 . . ?
C54 C55 H55C 109.5 . . ?
H55A C55 H55C 109.5 . . ?
H55B C55 H55C 109.5 . . ?
C54 C56 H56A 109.5 . . ?
C54 C56 H56B 109.5 . . ?
H56A C56 H56B 109.5 . . ?
C54 C56 H56C 109.5 . . ?
H56A C56 H56C 109.5 . . ?
H56B C56 H56C 109.5 . . ?
C54 C57 H57A 109.5 . . ?
C54 C57 H57B 109.5 . . ?
H57A C57 H57B 109.5 . . ?
C54 C57 H57C 109.5 . . ?
H57A C57 H57C 109.5 . . ?
H57B C57 H57C 109.5 . . ?
C53 C58 C59 120.2(10) . . ?
C53 C58 H58A 119.9 . . ?
C59 C58 H58A 119.9 . . ?
C58 C59 C60 119.0(10) . . ?
C58 C59 C71 134.7(10) . . ?
C60 C59 C71 106.0(10) . . ?
N3 C60 C59 109.8(10) . . ?
N3 C60 C51 127.4(10) . . ?
C59 C60 C51 122.7(10) . . ?
C62 C61 Au3 174.9(11) . . ?
C62 C61 Ag1 101.4(10) . . ?
Au3 C61 Ag1 83.0(4) . . ?
C61 C62 C63 177.6(12) . . ?
C64 C63 C72 117.6(11) . . ?
C64 C63 C62 123.5(10) . . ?
C72 C63 C62 118.8(10) . . ?
C63 C64 C65 121.3(10) . . ?
C63 C64 H64A 119.3 . . ?
C65 C64 H64A 119.3 . . ?
C70 C65 C64 119.7(11) . . ?
C70 C65 C66 122.0(12) . . ?
C64 C65 C66 118.1(12) . . ?
C68 C66 C67 118.3(17) . . ?
C68 C66 C65 110.5(13) . . ?
C67 C66 C65 115.3(11) . . ?
C68 C66 C69 103.0(17) . . ?
C67 C66 C69 103.4(14) . . ?
C65 C66 C69 104.0(15) . . ?
C66 C67 H67A 109.5 . . ?
C66 C67 H67B 109.5 . . ?
H67A C67 H67B 109.5 . . ?
C66 C67 H67C 109.5 . . ?
H67A C67 H67C 109.5 . . ?
H67B C67 H67C 109.5 . . ?
C66 C68 H68A 109.5 . . ?
C66 C68 H68B 109.5 . . ?
H68A C68 H68B 109.5 . . ?
C66 C68 H68C 109.5 . . ?
H68A C68 H68C 109.5 . . ?
H68B C68 H68C 109.5 . . ?
C66 C69 H69A 109.5 . . ?
C66 C69 H69B 109.5 . . ?
H69A C69 H69B 109.5 . . ?
C66 C69 H69C 109.5 . . ?
H69A C69 H69C 109.5 . . ?
H69B C69 H69C 109.5 . . ?
C65 C70 C71 119.5(12) . . ?
C65 C70 H70A 120.2 . . ?
C71 C70 H70A 120.2 . . ?
C70 C71 C72 121.6(10) . . ?
C70 C71 C59 133.2(12) . . ?
C72 C71 C59 105.2(9) . . ?
N3 C72 C63 130.3(10) . . ?
N3 C72 C71 109.5(9) . . ?
C63 C72 C71 120.1(10) . . ?
C74 C73 Au1 177.5(10) . . ?
C74 C73 Ag2 96.7(10) . . ?
Au1 C73 Ag2 83.8(5) . . ?
C74 C73 Ag4 84.9(9) . . ?
Au1 C73 Ag4 94.5(6) . . ?
Ag2 C73 Ag4 177.8(6) . . ?
C73 C74 C75 177.9(15) . . ?
C73 C74 Ag4 65.7(8) . . ?
C75 C74 Ag4 112.2(9) . . ?
C74 C75 C76 125.6(13) . . ?
C74 C75 C84 119.4(12) . . ?
C76 C75 C84 115.0(12) . . ?
C77 C76 C75 126.2(15) . . ?
C77 C76 H76A 116.9 . . ?
C75 C76 H76A 116.9 . . ?
C76 C77 C82 118.8(14) . . ?
C76 C77 C78 116.1(18) . . ?
C82 C77 C78 122.7(14) . . ?
C81 C78 C79 112.8(14) . . ?
C81 C78 C80 106.1(15) . . ?
C79 C78 C80 109.5(15) . . ?
C81 C78 C77 108.5(15) . . ?
C79 C78 C77 101.9(14) . . ?
C80 C78 C77 118.2(19) . . ?
C78 C79 H79A 109.5 . . ?
C78 C79 H79B 109.5 . . ?
H79A C79 H79B 109.5 . . ?
C78 C79 H79C 109.5 . . ?
H79A C79 H79C 109.5 . . ?
H79B C79 H79C 109.5 . . ?
C78 C80 H80A 109.5 . . ?
C78 C80 H80B 109.5 . . ?
H80A C80 H80B 109.5 . . ?
C78 C80 H80C 109.5 . . ?
H80A C80 H80C 109.5 . . ?
H80B C80 H80C 109.5 . . ?
C78 C81 H81A 109.5 . . ?
C78 C81 H81B 109.5 . . ?
H81A C81 H81B 109.5 . . ?
C78 C81 H81C 109.5 . . ?
H81A C81 H81C 109.5 . . ?
H81B C81 H81C 109.5 . . ?
C83 C82 C77 119.6(13) . . ?
C83 C82 H82A 120.2 . . ?
C77 C82 H82A 120.2 . . ?
C84 C83 C82 118.5(11) . . ?
C84 C83 C85 105.0(10) . . ?
C82 C83 C85 136.5(12) . . ?
N4 C84 C83 111.0(10) . . ?
N4 C84 C75 127.5(11) . . ?
C83 C84 C75 121.5(11) . . ?
C96 C85 C89 122.0(12) . . ?
C96 C85 C83 130.5(12) . . ?
C89 C85 C83 107.5(10) . . ?
C87 C86 Au2 175.4(11) . . ?
C87 C86 Ag2 94.6(8) . 6_556 ?
Au2 C86 Ag2 82.1(4) . 6_556 ?
C86 C87 C88 163.8(11) . . ?
C89 C88 C90 115.8(12) . . ?
C89 C88 C87 123.7(11) . . ?
C90 C88 C87 120.5(11) . . ?
C88 C89 C85 123.9(11) . . ?
C88 C89 N4 127.2(11) . . ?
C85 C89 N4 108.8(10) . . ?
C91 C90 C88 121.5(13) . . ?
C91 C90 H90A 119.3 . . ?
C88 C90 H90A 119.3 . . ?
C90 C91 C96 118.4(12) . . ?
C90 C91 C92 118.4(12) . . ?
C96 C91 C92 123.1(12) . . ?
C93 C92 C95 107.5(15) . . ?
C93 C92 C91 113.4(13) . . ?
C95 C92 C91 106.4(12) . . ?
C93 C92 C94 107.0(13) . . ?
C95 C92 C94 117.5(14) . . ?
C91 C92 C94 105.3(13) . . ?
C92 C93 H93A 109.5 . . ?
C92 C93 H93B 109.5 . . ?
H93A C93 H93B 109.5 . . ?
C92 C93 H93C 109.5 . . ?
H93A C93 H93C 109.5 . . ?
H93B C93 H93C 109.5 . . ?
C92 C94 H94A 109.5 . . ?
C92 C94 H94B 109.5 . . ?
H94A C94 H94B 109.5 . . ?
C92 C94 H94C 109.5 . . ?
H94A C94 H94C 109.5 . . ?
H94B C94 H94C 109.5 . . ?
C92 C95 H95A 109.5 . . ?
C92 C95 H95B 109.5 . . ?
H95A C95 H95B 109.5 . . ?
C92 C95 H95C 109.5 . . ?
H95A C95 H95C 109.5 . . ?
H95B C95 H95C 109.5 . . ?
C85 C96 C91 118.4(12) . . ?
C85 C96 H96A 120.8 . . ?
C91 C96 H96A 120.8 . . ?
C102 C97 C98 114.0(17) . . ?
C102 C97 P1 125.6(15) . . ?
C98 C97 P1 120.3(13) . . ?
C99 C98 C97 122.7(16) . . ?
C99 C98 H98A 118.7 . . ?
C97 C98 H98A 118.7 . . ?
C98 C99 C100 117.5(16) . . ?
C98 C99 H99A 121.2 . . ?
C100 C99 H99A 121.2 . . ?
C101 C100 C99 118.2(16) . . ?
C101 C100 H10B 120.9 . . ?
C99 C100 H10B 120.9 . . ?
C102 C101 C100 119.8(18) . . ?
C102 C101 H10C 120.1 . . ?
C100 C101 H10C 120.1 . . ?
C101 C102 C97 127.3(19) . . ?
C101 C102 H10D 116.4 . . ?
C97 C102 H10D 116.4 . . ?
C104 C103 C108 119.2(17) . . ?
C104 C103 P1 123.8(16) . . ?
C108 C103 P1 116.6(15) . . ?
C103 C104 C105 118.9(16) . . ?
C103 C104 H10E 120.5 . . ?
C105 C104 H10E 120.5 . . ?
C106 C105 C104 120.5(15) . . ?
C106 C105 H10F 119.8 . . ?
C104 C105 H10F 119.8 . . ?
C107 C106 C105 121.5(15) . . ?
C107 C106 H10G 119.3 . . ?
C105 C106 H10G 119.3 . . ?
C106 C107 C108 121.9(17) . . ?
C106 C107 H10H 119.0 . . ?
C108 C107 H10H 119.0 . . ?
C107 C108 C103 116.1(18) . . ?
C107 C108 H10I 121.9 . . ?
C103 C108 H10I 121.9 . . ?
C116 C115 C120 120.0 . . ?
C116 C115 P2 121.8(6) . . ?
C120 C115 P2 118.2(6) . . ?
C117 C116 C115 120.0 . . ?
C117 C116 H11A 120.0 . . ?
C115 C116 H11A 120.0 . . ?
C116 C117 C118 120.0 . . ?
C116 C117 H11B 120.0 . . ?
C118 C117 H11B 120.0 . . ?
C119 C118 C117 120.0 . . ?
C119 C118 H11C 120.0 . . ?
C117 C118 H11C 120.0 . . ?
C118 C119 C120 120.0 . . ?
C118 C119 H11D 120.0 . . ?
C120 C119 H11D 120.0 . . ?
C119 C120 C115 120.0 . . ?
C119 C120 H12A 120.0 . . ?
C115 C120 H12A 120.0 . . ?
C145 P3 C133 107.0(7) . . ?
C145 P3 C139 108.1(7) . . ?
C133 P3 C139 106.9(7) . . ?
C145 P3 Au4 106.6(5) . . ?
C133 P3 Au4 113.1(5) . . ?
C139 P3 Au4 114.8(4) . . ?
C122 C121 C126 120.0 . . ?
C122 C121 P2 120.2(8) . . ?
C126 C121 P2 119.6(8) . . ?
C123 C122 C121 120.0 . . ?
C123 C122 H12B 120.0 . . ?
C121 C122 H12B 120.0 . . ?
C122 C123 C124 120.0 . . ?
C122 C123 H12C 120.0 . . ?
C124 C123 H12C 120.0 . . ?
C123 C124 C125 120.0 . . ?
C123 C124 H12D 120.0 . . ?
C125 C124 H12D 120.0 . . ?
C126 C125 C124 120.0 . . ?
C126 C125 H12E 120.0 . . ?
C124 C125 H12E 120.0 . . ?
C125 C126 C121 120.0 . . ?
C125 C126 H12F 120.0 . . ?
C121 C126 H12F 120.0 . . ?
C12 N1 C13 108.2(10) . . ?
C12 N1 H1B 125.9 . . ?
C13 N1 H1B 125.9 . . ?
C128 C127 C132 120.0 . . ?
C128 C127 H12G 120.0 . . ?
C132 C127 H12G 120.0 . . ?
C129 C128 C127 120.0 . . ?
C129 C128 H12H 120.0 . . ?
C127 C128 H12H 120.0 . . ?
C130 C129 C128 120.0 . . ?
C130 C129 H12I 120.0 . . ?
C128 C129 H12I 120.0 . . ?
C129 C130 C131 120.0 . . ?
C129 C130 H13A 120.0 . . ?
C131 C130 H13A 120.0 . . ?
C132 C131 C130 120.0 . . ?
C132 C131 H13B 120.0 . . ?
C130 C131 H13B 120.0 . . ?
C131 C132 C127 120.0 . . ?
C131 C132 P2 119.2(7) . . ?
C127 C132 P2 120.8(8) . . ?
C138 C133 C134 119.6(12) . . ?
C138 C133 P3 120.4(10) . . ?
C134 C133 P3 119.9(10) . . ?
C135 C134 C133 121.1(13) . . ?
C135 C134 H13C 119.5 . . ?
C133 C134 H13C 119.5 . . ?
C134 C135 C136 118.4(12) . . ?
C134 C135 H13D 120.8 . . ?
C136 C135 H13D 120.8 . . ?
C137 C136 C135 120.5(12) . . ?
C137 C136 H13E 119.8 . . ?
C135 C136 H13E 119.8 . . ?
C136 C137 C138 122.0(13) . . ?
C136 C137 H13F 119.0 . . ?
C138 C137 H13F 119.0 . . ?
C133 C138 C137 118.2(13) . . ?
C133 C138 H13G 120.9 . . ?
C137 C138 H13G 120.9 . . ?
C140 C139 C144 120.0 . . ?
C140 C139 P3 116.7(7) . . ?
C144 C139 P3 123.0(7) . . ?
C141 C140 C139 120.0 . . ?
C141 C140 H14A 120.0 . . ?
C139 C140 H14A 120.0 . . ?
C142 C141 C140 120.0 . . ?
C142 C141 H14B 120.0 . . ?
C140 C141 H14B 120.0 . . ?
C143 C142 C141 120.0 . . ?
C143 C142 H14C 120.0 . . ?
C141 C142 H14C 120.0 . . ?
C144 C143 C142 120.0 . . ?
C144 C143 H14D 120.0 . . ?
C142 C143 H14D 120.0 . . ?
C143 C144 C139 120.0 . . ?
C143 C144 H14E 120.0 . . ?
C139 C144 H14E 120.0 . . ?
C97 P1 C169 106.8(9) . . ?
C97 P1 C103 108.4(8) . . ?
C169 P1 C103 110.7(12) . . ?
C97 P1 Au5 115.0(6) . . ?
C169 P1 Au5 104.0(7) . . ?
C103 P1 Au5 111.8(8) . . ?
C146 C145 C150 120.0 . . ?
C146 C145 P3 121.4(8) . . ?
C150 C145 P3 118.3(8) . . ?
C145 C146 C147 120.0 . . ?
C145 C146 H14F 120.0 . . ?
C147 C146 H14F 120.0 . . ?
C148 C147 C146 120.0 . . ?
C148 C147 H14G 120.0 . . ?
C146 C147 H14G 120.0 . . ?
C149 C148 C147 120.0 . . ?
C149 C148 H14H 120.0 . . ?
C147 C148 H14H 120.0 . . ?
C148 C149 C150 120.0 . . ?
C148 C149 H14I 120.0 . . ?
C150 C149 H14I 120.0 . . ?
C149 C150 C145 120.0 . . ?
C149 C150 H15B 120.0 . . ?
C145 C150 H15B 120.0 . . ?
C72 N3 C60 109.4(9) . . ?
C72 N3 H3A 125.3 . . ?
C60 N3 H3A 125.3 . . ?
C152 C151 C156 120.0 . . ?
C152 C151 P4 122.1(11) . . ?
C156 C151 P4 117.5(11) . . ?
C153 C152 C151 120.0 . . ?
C153 C152 H15C 120.0 . . ?
C151 C152 H15C 120.0 . . ?
C152 C153 C154 120.0 . . ?
C152 C153 H15D 120.0 . . ?
C154 C153 H15D 120.0 . . ?
C155 C154 C153 120.0 . . ?
C155 C154 H15E 120.0 . . ?
C153 C154 H15E 120.0 . . ?
C156 C155 C154 120.0 . . ?
C156 C155 H15F 120.0 . . ?
C154 C155 H15F 120.0 . . ?
C155 C156 C151 120.0 . . ?
C155 C156 H15G 120.0 . . ?
C151 C156 H15G 120.0 . . ?
C37 N2 C36 109.8(10) . . ?
C37 N2 H2A 125.1 . . ?
C36 N2 H2A 125.1 . . ?
C158 C157 C162 120.0 . . ?
C158 C157 H15H 120.0 . . ?
C162 C157 H15H 120.0 . . ?
C159 C158 C157 120.0 . . ?
C159 C158 P4 121.3(17) . . ?
C157 C158 P4 118.7(17) . . ?
C158 C159 C160 120.0 . . ?
C158 C159 H15I 120.0 . . ?
C160 C159 H15I 120.0 . . ?
C161 C160 C159 120.0 . . ?
C161 C160 H16A 120.0 . . ?
C159 C160 H16A 120.0 . . ?
C160 C161 C162 120.0 . . ?
C160 C161 H16B 120.0 . . ?
C162 C161 H16B 120.0 . . ?
C161 C162 C157 120.0 . . ?
C161 C162 H16C 120.0 . . ?
C157 C162 H16C 120.0 . . ?
C132 P2 C115 107.0(6) . . ?
C132 P2 C121 108.6(7) . . ?
C115 P2 C121 104.0(5) . . ?
C132 P2 Ag3 104.9(6) . . ?
C115 P2 Ag3 118.5(3) . . ?
C121 P2 Ag3 113.5(4) . . ?
C164 C163 C168 120.0 . . ?
C164 C163 P4 118.5(10) . . ?
C168 C163 P4 121.5(10) . . ?
C163 C164 C165 120.0 . . ?
C163 C164 H16D 120.0 . . ?
C165 C164 H16D 120.0 . . ?
C166 C165 C164 120.0 . . ?
C166 C165 H16E 120.0 . . ?
C164 C165 H16E 120.0 . . ?
C165 C166 C167 120.0 . . ?
C165 C166 H16F 120.0 . . ?
C167 C166 H16F 120.0 . . ?
C166 C167 C168 120.0 . . ?
C166 C167 H16G 120.0 . . ?
C168 C167 H16G 120.0 . . ?
C167 C168 C163 120.0 . . ?
C167 C168 H16H 120.0 . . ?
C163 C168 H16H 120.0 . . ?
C84 N4 C89 107.6(9) . . ?
C84 N4 H4B 126.2 . . ?
C89 N4 H4B 126.2 . . ?
C170 C169 C174 120.0 . . ?
C170 C169 P1 116.4(11) . . ?
C174 C169 P1 122.4(11) . . ?
C171 C170 C169 120.0 . . ?
C171 C170 H17A 120.0 . . ?
C169 C170 H17A 120.0 . . ?
C170 C171 C172 120.0 . . ?
C170 C171 H17B 120.0 . . ?
C172 C171 H17B 120.0 . . ?
C171 C172 C173 120.0 . . ?
C171 C172 H17C 120.0 . . ?
C173 C172 H17C 120.0 . . ?
C174 C173 C172 120.0 . . ?
C174 C173 H17D 120.0 . . ?
C172 C173 H17D 120.0 . . ?
C173 C174 C169 120.0 . . ?
C173 C174 H17E 120.0 . . ?
C169 C174 H17E 120.0 . . ?

loop_
_geom_bond_atom_site_label_1
_geom_bond_atom_site_label_2
_geom_bond_distance
_geom_bond_site_symmetry_2
_geom_bond_publ_flag
Au1 C73 1.966(16) . ?
Au1 C25 1.986(13) . ?
Au1 Ag2 2.9414(12) . ?
Au1 Ag1 2.9579(10) . ?
Au1 Ag4 3.2494(16) . ?
Au2 C49 1.967(11) . ?
Au2 C86 2.044(16) . ?
Au2 Ag2 2.8966(10) 6_556 ?
Au2 Ag1 3.0237(9) 6_556 ?
Au2 Au2 3.0238(7) 6_556 ?
Au3 C24 1.979(14) . ?
Au3 C61 2.010(14) . ?
Au3 Ag2 2.8561(11) . ?
Au3 Ag3 2.9079(11) . ?
Au3 Ag1 2.9421(11) . ?
Au3 Au4 2.9863(7) . ?
Au4 C48 1.990(15) . ?
Au4 P3 2.285(4) . ?
Au4 Ag3 2.9470(12) . ?
Au5 C1 2.01(3) . ?
Au5 P1 2.287(5) . ?
Au5 Ag4 2.9134(17) . ?
Ag1 C49 2.326(9) 6_556 ?
Ag1 C25 2.343(10) . ?
Ag1 C61 2.409(12) . ?
Ag1 C50' 2.62(7) 6_556 ?
Ag1 C50 2.65(8) 6_556 ?
Ag1 C26 2.683(11) . ?
Ag2 C86 2.352(10) 6_556 ?
Ag2 C24 2.354(13) . ?
Ag2 C73 2.410(14) . ?
Ag3 P2 2.456(4) . ?
Ag3 C48 2.488(13) . ?
Ag3 C24 2.538(14) . ?
Ag4 P4 2.393(7) . ?
Ag4 C73 2.436(13) . ?
Ag4 C1 2.463(17) . ?
Ag4 C74 2.663(14) . ?
P4 C151 1.846(14) . ?
P4 C158 1.848(11) . ?
P4 C163 1.920(12) . ?
C1 C2 1.25(3) . ?
C2 C3 1.41(2) . ?
C3 C12 1.340(19) . ?
C3 C4 1.440(18) . ?
C4 C5 1.31(2) . ?
C4 H4A 0.9500 . ?
C5 C10 1.43(2) . ?
C5 C6 1.554(17) . ?
C6 C8 1.37(3) . ?
C6 C9 1.40(3) . ?
C6 C7 1.53(2) . ?
C7 H7A 0.9800 . ?
C7 H7B 0.9800 . ?
C7 H7C 0.9800 . ?
C8 H8A 0.9800 . ?
C8 H8B 0.9800 . ?
C8 H8C 0.9800 . ?
C9 H9A 0.9800 . ?
C9 H9B 0.9800 . ?
C9 H9C 0.9800 . ?
C10 C11 1.410(16) . ?
C10 H10A 0.9500 . ?
C11 C12 1.425(17) . ?
C11 C14 1.49(2) . ?
C12 N1 1.428(15) . ?
C13 C22 1.326(18) . ?
C13 C14 1.440(17) . ?
C13 N1 1.443(17) . ?
C14 C15 1.36(2) . ?
C15 C16 1.41(2) . ?
C15 H15A 0.9500 . ?
C16 C21 1.391(17) . ?
C16 C17 1.471(18) . ?
C17 C18 1.52(3) . ?
C17 C20 1.54(2) . ?
C17 C19 1.60(2) . ?
C18 H18A 0.9800 . ?
C18 H18B 0.9800 . ?
C18 H18C 0.9800 . ?
C19 H19A 0.9800 . ?
C19 H19B 0.9800 . ?
C19 H19C 0.9800 . ?
C20 H20A 0.9800 . ?
C20 H20B 0.9800 . ?
C20 H20C 0.9800 . ?
C21 C22 1.427(19) . ?
C21 H21A 0.9500 . ?
C22 C23 1.417(16) . ?
C23 C24 1.260(18) . ?
C25 C26 1.225(17) . ?
C26 C27 1.448(17) . ?
C27 C36 1.371(19) . ?
C27 C28 1.381(18) . ?
C28 C29 1.376(19) . ?
C28 H28A 0.9500 . ?
C29 C34 1.38(2) . ?
C29 C30 1.50(2) . ?
C30 C33 1.493(19) . ?
C30 C32 1.58(3) . ?
C30 C31 1.59(3) . ?
C31 H31A 0.9800 . ?
C31 H31B 0.9800 . ?
C31 H31C 0.9800 . ?
C32 H32A 0.9800 . ?
C32 H32B 0.9800 . ?
C32 H32C 0.9800 . ?
C33 H33A 0.9800 . ?
C33 H33B 0.9800 . ?
C33 H33C 0.9800 . ?
C34 C35 1.33(2) . ?
C34 H34A 0.9500 . ?
C35 C38 1.41(2) . ?
C35 C36 1.459(15) . ?
C36 N2 1.412(18) . ?
C37 N2 1.357(14) . ?
C37 C46 1.400(18) . ?
C37 C38 1.462(18) . ?
C38 C39 1.412(18) . ?
C39 C40 1.32(2) . ?
C39 H39A 0.9500 . ?
C40 C45 1.42(2) . ?
C40 C41 1.552(16) . ?
C41 C43 1.504(13) . ?
C41 C42' 1.511(13) . ?
C41 C44' 1.512(13) . ?
C41 C44 1.513(13) . ?
C41 C43' 1.513(13) . ?
C41 C42 1.523(13) . ?
C42 C42' 1.34(5) . ?
C42 C43 1.87(5) . ?
C42 H42A 0.9800 . ?
C42 H42B 0.9800 . ?
C42 H42C 0.9800 . ?
C42' C44' 1.48(5) . ?
C42' H42D 0.9800 . ?
C42' H42E 0.9800 . ?
C42' H42F 0.9800 . ?
C43 C43' 0.97(5) . ?
C43 H43A 0.9800 . ?
C43 H43B 0.9800 . ?
C43 H43C 0.9800 . ?
C43' C44 1.71(5) . ?
C43' H43D 0.9800 . ?
C43' H43E 0.9800 . ?
C43' H43F 0.9800 . ?
C44 C44' 1.15(5) . ?
C44 H44A 0.9800 . ?
C44 H44B 0.9800 . ?
C44 H44C 0.9800 . ?
C44' H44D 0.9800 . ?
C44' H44E 0.9800 . ?
C44' H44F 0.9800 . ?
C45 C46 1.388(17) . ?
C45 H45A 0.9500 . ?
C46 C47 1.497(19) . ?
C47 C48 1.193(19) . ?
C49 C50 1.24(7) . ?
C49 C50' 1.26(7) . ?
C50 C51 1.41(7) . ?
C50' C51 1.40(7) . ?
C51 C52 1.436(16) . ?
C51 C60 1.437(15) . ?
C52 C53 1.364(16) . ?
C52 H52A 0.9500 . ?
C53 C58 1.403(15) . ?
C53 C54 1.544(16) . ?
C54 C57 1.509(18) . ?
C54 C56 1.565(18) . ?
C54 C55 1.577(18) . ?
C55 H55A 0.9800 . ?
C55 H55B 0.9800 . ?
C55 H55C 0.9800 . ?
C56 H56A 0.9800 . ?
C56 H56B 0.9800 . ?
C56 H56C 0.9800 . ?
C57 H57A 0.9800 . ?
C57 H57B 0.9800 . ?
C57 H57C 0.9800 . ?
C58 C59 1.411(15) . ?
C58 H58A 0.9500 . ?
C59 C60 1.417(14) . ?
C59 C71 1.457(15) . ?
C60 N3 1.374(13) . ?
C61 C62 1.192(17) . ?
C62 C63 1.419(16) . ?
C63 C64 1.395(16) . ?
C63 C72 1.397(15) . ?
C64 C65 1.472(17) . ?
C64 H64A 0.9500 . ?
C65 C70 1.362(17) . ?
C65 C66 1.527(18) . ?
C66 C68 1.40(2) . ?
C66 C67 1.49(2) . ?
C66 C69 1.60(3) . ?
C67 H67A 0.9800 . ?
C67 H67B 0.9800 . ?
C67 H67C 0.9800 . ?
C68 H68A 0.9800 . ?
C68 H68B 0.9800 . ?
C68 H68C 0.9800 . ?
C69 H69A 0.9800 . ?
C69 H69B 0.9800 . ?
C69 H69C 0.9800 . ?
C70 C71 1.378(16) . ?
C70 H70A 0.9500 . ?
C71 C72 1.446(16) . ?
C72 N3 1.356(14) . ?
C73 C74 1.32(2) . ?
C74 C75 1.346(19) . ?
C75 C76 1.407(18) . ?
C75 C84 1.459(17) . ?
C76 C77 1.31(2) . ?
C76 H76A 0.9500 . ?
C77 C82 1.45(2) . ?
C77 C78 1.58(2) . ?
C78 C81 1.470(12) . ?
C78 C79 1.496(12) . ?
C78 C80 1.549(13) . ?
C79 H79A 0.9800 . ?
C79 H79B 0.9800 . ?
C79 H79C 0.9800 . ?
C80 H80A 0.9800 . ?
C80 H80B 0.9800 . ?
C80 H80C 0.9800 . ?
C81 H81A 0.9800 . ?
C81 H81B 0.9800 . ?
C81 H81C 0.9800 . ?
C82 C83 1.422(18) . ?
C82 H82A 0.9500 . ?
C83 C84 1.407(17) . ?
C83 C85 1.467(17) . ?
C84 N4 1.367(15) . ?
C85 C96 1.304(16) . ?
C85 C89 1.387(17) . ?
C86 C87 1.181(17) . ?
C87 C88 1.428(16) . ?
C88 C89 1.340(17) . ?
C88 C90 1.408(17) . ?
C89 N4 1.419(14) . ?
C90 C91 1.402(19) . ?
C90 H90A 0.9500 . ?
C91 C96 1.440(19) . ?
C91 C92 1.580(19) . ?
C92 C93 1.46(2) . ?
C92 C95 1.55(2) . ?
C92 C94 1.60(2) . ?
C93 H93A 0.9800 . ?
C93 H93B 0.9800 . ?
C93 H93C 0.9800 . ?
C94 H94A 0.9800 . ?
C94 H94B 0.9800 . ?
C94 H94C 0.9800 . ?
C95 H95A 0.9800 . ?
C95 H95B 0.9800 . ?
C95 H95C 0.9800 . ?
C96 H96A 0.9500 . ?
C97 C102 1.36(2) . ?
C97 C98 1.42(2) . ?
C97 P1 1.744(16) . ?
C98 C99 1.41(3) . ?
C98 H98A 0.9500 . ?
C99 C100 1.45(3) . ?
C99 H99A 0.9500 . ?
C100 C101 1.39(2) . ?
C100 H10B 0.9500 . ?
C101 C102 1.34(3) . ?
C101 H10C 0.9500 . ?
C102 H10D 0.9500 . ?
C103 C104 1.388(13) . ?
C103 C108 1.53(3) . ?
C103 P1 1.79(2) . ?
C104 C105 1.410(12) . ?
C104 H10E 0.9500 . ?
C105 C106 1.396(12) . ?
C105 H10F 0.9500 . ?
C106 C107 1.369(12) . ?
C106 H10G 0.9500 . ?
C107 C108 1.382(13) . ?
C107 H10H 0.9500 . ?
C108 H10I 0.9500 . ?
C115 C116 1.3900 . ?
C115 C120 1.3900 . ?
C115 P2 1.848(8) . ?
C116 C117 1.3900 . ?
C116 H11A 0.9500 . ?
C117 C118 1.3900 . ?
C117 H11B 0.9500 . ?
C118 C119 1.3900 . ?
C118 H11C 0.9500 . ?
C119 C120 1.3900 . ?
C119 H11D 0.9500 . ?
C120 H12A 0.9500 . ?
P3 C145 1.811(10) . ?
P3 C133 1.841(13) . ?
P3 C139 1.871(10) . ?
C121 C122 1.3900 . ?
C121 C126 1.3900 . ?
C121 P2 1.920(10) . ?
C122 C123 1.3900 . ?
C122 H12B 0.9500 . ?
C123 C124 1.3900 . ?
C123 H12C 0.9500 . ?
C124 C125 1.3900 . ?
C124 H12D 0.9500 . ?
C125 C126 1.3900 . ?
C125 H12E 0.9500 . ?
C126 H12F 0.9500 . ?
N1 H1B 0.8800 . ?
C127 C128 1.3900 . ?
C127 C132 1.3900 . ?
C127 H12G 0.9500 . ?
C128 C129 1.3900 . ?
C128 H12H 0.9500 . ?
C129 C130 1.3900 . ?
C129 H12I 0.9500 . ?
C130 C131 1.3900 . ?
C130 H13A 0.9500 . ?
C131 C132 1.3900 . ?
C131 H13B 0.9500 . ?
C132 P2 1.842(8) . ?
C133 C138 1.38(2) . ?
C133 C134 1.431(12) . ?
C134 C135 1.383(11) . ?
C134 H13C 0.9500 . ?
C135 C136 1.389(12) . ?
C135 H13D 0.9500 . ?
C136 C137 1.385(12) . ?
C136 H13E 0.9500 . ?
C137 C138 1.396(11) . ?
C137 H13F 0.9500 . ?
C138 H13G 0.9500 . ?
C139 C140 1.3900 . ?
C139 C144 1.3900 . ?
C140 C141 1.3900 . ?
C140 H14A 0.9500 . ?
C141 C142 1.3900 . ?
C141 H14B 0.9500 . ?
C142 C143 1.3900 . ?
C142 H14C 0.9500 . ?
C143 C144 1.3900 . ?
C143 H14D 0.9500 . ?
C144 H14E 0.9500 . ?
P1 C169 1.781(12) . ?
C145 C146 1.3900 . ?
C145 C150 1.3900 . ?
C146 C147 1.3900 . ?
C146 H14F 0.9500 . ?
C147 C148 1.3900 . ?
C147 H14G 0.9500 . ?
C148 C149 1.3900 . ?
C148 H14H 0.9500 . ?
C149 C150 1.3900 . ?
C149 H14I 0.9500 . ?
C150 H15B 0.9500 . ?
N3 H3A 0.8800 . ?
C151 C152 1.3900 . ?
C151 C156 1.3900 . ?
C152 C153 1.3900 . ?
C152 H15C 0.9500 . ?
C153 C154 1.3900 . ?
C153 H15D 0.9500 . ?
C154 C155 1.3900 . ?
C154 H15E 0.9500 . ?
C155 C156 1.3900 . ?
C155 H15F 0.9500 . ?
C156 H15G 0.9500 . ?
N2 H2A 0.8800 . ?
C157 C158 1.3900 . ?
C157 C162 1.3900 . ?
C157 H15H 0.9500 . ?
C158 C159 1.3900 . ?
C159 C160 1.3900 . ?
C159 H15I 0.9500 . ?
C160 C161 1.3900 . ?
C160 H16A 0.9500 . ?
C161 C162 1.3900 . ?
C161 H16B 0.9500 . ?
C162 H16C 0.9500 . ?
C163 C164 1.3900 . ?
C163 C168 1.3900 . ?
C164 C165 1.3900 . ?
C164 H16D 0.9500 . ?
C165 C166 1.3900 . ?
C165 H16E 0.9500 . ?
C166 C167 1.3900 . ?
C166 H16F 0.9500 . ?
C167 C168 1.3900 . ?
C167 H16G 0.9500 . ?
C168 H16H 0.9500 . ?
N4 H4B 0.8800 . ?
C169 C170 1.3900 . ?
C169 C174 1.3900 . ?
C170 C171 1.3900 . ?
C170 H17A 0.9500 . ?
C171 C172 1.3900 . ?
C171 H17B 0.9500 . ?
C172 C173 1.3900 . ?
C172 H17C 0.9500 . ?
C173 C174 1.3900 . ?
C173 H17D 0.9500 . ?
C174 H17E 0.9500 . ?

loop_
_geom_torsion_atom_site_label_1
_geom_torsion_atom_site_label_2
_geom_torsion_atom_site_label_3
_geom_torsion_atom_site_label_4
_geom_torsion
_geom_torsion_site_symmetry_1
_geom_torsion_site_symmetry_2
_geom_torsion_site_symmetry_3
_geom_torsion_site_symmetry_4
_geom_torsion_publ_flag
C12 C3 C4 C5 3(3) . . . . ?
C2 C3 C4 C5 -177.0(16) . . . . ?
C3 C4 C5 C10 1(3) . . . . ?
C3 C4 C5 C6 173.2(14) . . . . ?
C4 C5 C6 C8 -77(2) . . . . ?
C10 C5 C6 C8 95(2) . . . . ?
C4 C5 C6 C9 167(2) . . . . ?
C10 C5 C6 C9 -21(2) . . . . ?
C4 C5 C6 C7 48(2) . . . . ?
C10 C5 C6 C7 -139.7(17) . . . . ?
C4 C5 C10 C11 -4(2) . . . . ?
C6 C5 C10 C11 -176.4(13) . . . . ?
C5 C10 C11 C12 4(2) . . . . ?
C5 C10 C11 C14 -179.3(14) . . . . ?
C2 C3 C12 C11 176.5(14) . . . . ?
C4 C3 C12 C11 -3(2) . . . . ?
C2 C3 C12 N1 0(3) . . . . ?
C4 C3 C12 N1 180.0(14) . . . . ?
C10 C11 C12 C3 0(2) . . . . ?
C14 C11 C12 C3 -177.6(14) . . . . ?
C10 C11 C12 N1 177.4(12) . . . . ?
C14 C11 C12 N1 -0.1(16) . . . . ?
C22 C13 C14 C15 -2(2) . . . . ?
N1 C13 C14 C15 176.1(13) . . . . ?
C22 C13 C14 C11 -177.3(14) . . . . ?
N1 C13 C14 C11 1.1(15) . . . . ?
C10 C11 C14 C15 9(3) . . . . ?
C12 C11 C14 C15 -174.4(17) . . . . ?
C10 C11 C14 C13 -177.7(14) . . . . ?
C12 C11 C14 C13 -0.6(16) . . . . ?
C13 C14 C15 C16 3(2) . . . . ?
C11 C14 C15 C16 175.7(15) . . . . ?
C14 C15 C16 C21 0.5(19) . . . . ?
C14 C15 C16 C17 177.3(14) . . . . ?
C21 C16 C17 C18 -138.3(15) . . . . ?
C15 C16 C17 C18 45.2(18) . . . . ?
C21 C16 C17 C20 107.8(17) . . . . ?
C15 C16 C17 C20 -69(2) . . . . ?
C21 C16 C17 C19 -11(2) . . . . ?
C15 C16 C17 C19 172.8(14) . . . . ?
C15 C16 C21 C22 -4(2) . . . . ?
C17 C16 C21 C22 179.1(14) . . . . ?
C14 C13 C22 C23 -168.1(13) . . . . ?
N1 C13 C22 C23 14(2) . . . . ?
C14 C13 C22 C21 -1(2) . . . . ?
N1 C13 C22 C21 -179.3(13) . . . . ?
C16 C21 C22 C13 5(2) . . . . ?
C16 C21 C22 C23 171.7(13) . . . . ?
Ag1 C26 C27 C36 -53.9(15) . . . . ?
Ag1 C26 C27 C28 125.9(11) . . . . ?
C36 C27 C28 C29 -2.8(18) . . . . ?
C26 C27 C28 C29 177.4(11) . . . . ?
C27 C28 C29 C34 0.4(19) . . . . ?
C27 C28 C29 C30 -175.2(13) . . . . ?
C28 C29 C30 C33 115(2) . . . . ?
C34 C29 C30 C33 -61(2) . . . . ?
C28 C29 C30 C32 -130.2(17) . . . . ?
C34 C29 C30 C32 54.3(18) . . . . ?
C28 C29 C30 C31 -11(2) . . . . ?
C34 C29 C30 C31 173.9(13) . . . . ?
C28 C29 C34 C35 0.5(19) . . . . ?
C30 C29 C34 C35 176.5(13) . . . . ?
C29 C34 C35 C38 -177.0(13) . . . . ?
C29 C34 C35 C36 1.0(19) . . . . ?
C28 C27 C36 N2 178.4(12) . . . . ?
C26 C27 C36 N2 -2(2) . . . . ?
C28 C27 C36 C35 4.3(17) . . . . ?
C26 C27 C36 C35 -175.9(10) . . . . ?
C34 C35 C36 C27 -3.5(17) . . . . ?
C38 C35 C36 C27 175.0(11) . . . . ?
C34 C35 C36 N2 -178.8(11) . . . . ?
C38 C35 C36 N2 -0.3(13) . . . . ?
C34 C35 C38 C39 -4(3) . . . . ?
C36 C35 C38 C39 177.6(15) . . . . ?
C34 C35 C38 C37 179.6(14) . . . . ?
C36 C35 C38 C37 1.4(13) . . . . ?
N2 C37 C38 C39 -179.2(11) . . . . ?
C46 C37 C38 C39 4.4(17) . . . . ?
N2 C37 C38 C35 -2.1(13) . . . . ?
C46 C37 C38 C35 -178.5(11) . . . . ?
C35 C38 C39 C40 177.6(15) . . . . ?
C37 C38 C39 C40 -6.5(19) . . . . ?
C38 C39 C40 C45 6(2) . . . . ?
C38 C39 C40 C41 -175.9(11) . . . . ?
C39 C40 C41 C43 -119(3) . . . . ?
C45 C40 C41 C43 59(3) . . . . ?
C39 C40 C41 C42' 104(3) . . . . ?
C45 C40 C41 C42' -78(3) . . . . ?
C39 C40 C41 C44' 41(2) . . . . ?
C45 C40 C41 C44' -140(2) . . . . ?
C39 C40 C41 C44 -6(2) . . . . ?
C45 C40 C41 C44 172(2) . . . . ?
C39 C40 C41 C43' -79(3) . . . . ?
C45 C40 C41 C43' 99(3) . . . . ?
C39 C40 C41 C42 159(2) . . . . ?
C45 C40 C41 C42 -22(2) . . . . ?
C43 C41 C42 C42' 153(2) . . . . ?
C44' C41 C42 C42' 17(2) . . . . ?
C44 C41 C42 C42' 58(4) . . . . ?
C43' C41 C42 C42' 140(2) . . . . ?
C40 C41 C42 C42' -100.9(15) . . . . ?
C42' C41 C42 C43 -153(2) . . . . ?
C44' C41 C42 C43 -136(2) . . . . ?
C44 C41 C42 C43 -95(4) . . . . ?
C43' C41 C42 C43 -13.2(18) . . . . ?
C40 C41 C42 C43 105.9(13) . . . . ?
C41 C42 C42' C44' -20(2) . . . . ?
C43 C42 C42' C44' 2(3) . . . . ?
C43 C42 C42' C41 22.0(14) . . . . ?
C43 C41 C42' C42 -31(3) . . . . ?
C44' C41 C42' C42 -161(2) . . . . ?
C44 C41 C42' C42 -146(2) . . . . ?
C43' C41 C42' C42 -77(5) . . . . ?
C40 C41 C42' C42 98.9(16) . . . . ?
C43 C41 C42' C44' 129(3) . . . . ?
C44 C41 C42' C44' 15.3(18) . . . . ?
C43' C41 C42' C44' 84(5) . . . . ?
C42 C41 C42' C44' 161(2) . . . . ?
C40 C41 C42' C44' -100.3(15) . . . . ?
C42' C41 C43 C43' -135(3) . . . . ?
C44' C41 C43 C43' -57(4) . . . . ?
C44 C41 C43 C43' -22(3) . . . . ?
C42 C41 C43 C43' -160(3) . . . . ?
C40 C41 C43 C43' 95(2) . . . . ?
C42' C41 C43 C42 25(2) . . . . ?
C44' C41 C43 C42 103(4) . . . . ?
C44 C41 C43 C42 137.9(19) . . . . ?
C43' C41 C43 C42 160(3) . . . . ?
C40 C41 C43 C42 -105.5(14) . . . . ?
C42' C42 C43 C43' -3(3) . . . . ?
C41 C42 C43 C43' 22(2) . . . . ?
C42' C42 C43 C41 -25.4(16) . . . . ?
C42 C43 C43' C41 -18.6(19) . . . . ?
C41 C43 C43' C44 22(2) . . . . ?
C42 C43 C43' C44 4(4) . . . . ?
C42' C41 C43' C43 77(5) . . . . ?
C44' C41 C43' C43 143(3) . . . . ?
C44 C41 C43' C43 157(3) . . . . ?
C42 C41 C43' C43 21(3) . . . . ?
C40 C41 C43' C43 -98(2) . . . . ?
C43 C41 C43' C44 -157(3) . . . . ?
C42' C41 C43' C44 -80(5) . . . . ?
C44' C41 C43' C44 -14.5(19) . . . . ?
C42 C41 C43' C44 -136(2) . . . . ?
C40 C41 C43' C44 104.6(13) . . . . ?
C43 C41 C44 C44' -146(2) . . . . ?
C42' C41 C44 C44' -19(2) . . . . ?
C43' C41 C44 C44' -161(2) . . . . ?
C42 C41 C44 C44' -62(4) . . . . ?
C40 C41 C44 C44' 97.2(17) . . . . ?
C43 C41 C44 C43' 14.2(17) . . . . ?
C42' C41 C44 C43' 142(2) . . . . ?
C44' C41 C44 C43' 161(2) . . . . ?
C42 C41 C44 C43' 99(4) . . . . ?
C40 C41 C44 C43' -102.2(14) . . . . ?
C43 C43' C44 C44' -5(4) . . . . ?
C41 C43' C44 C44' 21(2) . . . . ?
C43 C43' C44 C41 -26(2) . . . . ?
C41 C44 C44' C42' 23(2) . . . . ?
C43' C44 C44' C42' 4(3) . . . . ?
C43' C44 C44' C41 -18.5(18) . . . . ?
C42 C42' C44' C44 -4(4) . . . . ?
C41 C42' C44' C44 -24(2) . . . . ?
C42 C42' C44' C41 20(2) . . . . ?
C43 C41 C44' C44 53(4) . . . . ?
C42' C41 C44' C44 158(2) . . . . ?
C43' C41 C44' C44 19(3) . . . . ?
C42 C41 C44' C44 143(2) . . . . ?
C40 C41 C44' C44 -99.3(17) . . . . ?
C43 C41 C44' C42' -106(4) . . . . ?
C44 C41 C44' C42' -158(2) . . . . ?
C43' C41 C44' C42' -139(2) . . . . ?
C42 C41 C44' C42' -16(2) . . . . ?
C40 C41 C44' C42' 102.2(14) . . . . ?
C39 C40 C45 C46 -3(2) . . . . ?
C41 C40 C45 C46 178.8(11) . . . . ?
C40 C45 C46 C37 1.0(18) . . . . ?
C40 C45 C46 C47 177.0(12) . . . . ?
N2 C37 C46 C45 -177.5(11) . . . . ?
C38 C37 C46 C45 -1.9(17) . . . . ?
N2 C37 C46 C47 6.6(18) . . . . ?
C38 C37 C46 C47 -177.8(11) . . . . ?
C50' C49 C50 C51 55(32) . . . . ?
Ag1 C49 C50 C51 134(26) 6_556 . . . ?
C50' C49 C50 Ag1 -78(43) . . . 6_556 ?
C50 C49 C50' C51 -44(30) . . . . ?
Au2 C49 C50' C51 134(13) . . . . ?
Ag1 C49 C50' C51 -146(21) 6_556 . . . ?
C50 C49 C50' Ag1 102(43) . . . 6_556 ?
Au2 C49 C50' Ag1 -80(17) . . . 6_556 ?
C49 C50' C51 C50 43(29) . . . . ?
Ag1 C50' C51 C50 -97(44) 6_556 . . . ?
C49 C50' C51 C52 160(20) . . . . ?
Ag1 C50' C51 C52 20(4) 6_556 . . . ?
C49 C50' C51 C60 -26(23) . . . . ?
Ag1 C50' C51 C60 -165(2) 6_556 . . . ?
C49 C50 C51 C50' -56(33) . . . . ?
Ag1 C50 C51 C50' 72(42) 6_556 . . . ?
C49 C50 C51 C52 -124(25) . . . . ?
Ag1 C50 C51 C52 3(5) 6_556 . . . ?
C49 C50 C51 C60 60(26) . . . . ?
Ag1 C50 C51 C60 -173(2) 6_556 . . . ?
C50' C51 C52 C53 174(3) . . . . ?
C50 C51 C52 C53 -177(3) . . . . ?
C60 C51 C52 C53 -1.0(16) . . . . ?
C51 C52 C53 C58 2.2(18) . . . . ?
C51 C52 C53 C54 -178.9(10) . . . . ?
C52 C53 C54 C57 -117.5(14) . . . . ?
C58 C53 C54 C57 61.4(14) . . . . ?
C52 C53 C54 C56 125.0(13) . . . . ?
C58 C53 C54 C56 -56.1(15) . . . . ?
C52 C53 C54 C55 7.3(16) . . . . ?
C58 C53 C54 C55 -173.8(10) . . . . ?
C52 C53 C58 C59 -1.9(17) . . . . ?
C54 C53 C58 C59 179.1(10) . . . . ?
C53 C58 C59 C60 0.6(16) . . . . ?
C53 C58 C59 C71 -172.3(12) . . . . ?
C58 C59 C60 N3 -175.8(10) . . . . ?
C71 C59 C60 N3 -1.1(13) . . . . ?
C58 C59 C60 C51 0.7(16) . . . . ?
C71 C59 C60 C51 175.4(10) . . . . ?
C50' C51 C60 N3 1(3) . . . . ?
C50 C51 C60 N3 -8(3) . . . . ?
C52 C51 C60 N3 175.3(11) . . . . ?
C50' C51 C60 C59 -175(3) . . . . ?
C50 C51 C60 C59 176(3) . . . . ?
C52 C51 C60 C59 -0.5(16) . . . . ?
C72 C63 C64 C65 -0.1(19) . . . . ?
C62 C63 C64 C65 -177.1(12) . . . . ?
C63 C64 C65 C70 0(2) . . . . ?
C63 C64 C65 C66 -173.8(13) . . . . ?
C70 C65 C66 C68 -60(2) . . . . ?
C64 C65 C66 C68 113.8(18) . . . . ?
C70 C65 C66 C67 162.1(16) . . . . ?
C64 C65 C66 C67 -24(2) . . . . ?
C70 C65 C66 C69 49.6(19) . . . . ?
C64 C65 C66 C69 -136.2(15) . . . . ?
C64 C65 C70 C71 2(2) . . . . ?
C66 C65 C70 C71 175.8(13) . . . . ?
C65 C70 C71 C72 -4.2(19) . . . . ?
C65 C70 C71 C59 175.5(13) . . . . ?
C58 C59 C71 C70 -7(2) . . . . ?
C60 C59 C71 C70 179.6(13) . . . . ?
C58 C59 C71 C72 172.9(12) . . . . ?
C60 C59 C71 C72 -0.7(12) . . . . ?
C64 C63 C72 N3 -179.1(13) . . . . ?
C62 C63 C72 N3 -2(2) . . . . ?
C64 C63 C72 C71 -2.3(19) . . . . ?
C62 C63 C72 C71 174.8(11) . . . . ?
C70 C71 C72 N3 -178.0(11) . . . . ?
C59 C71 C72 N3 2.2(13) . . . . ?
C70 C71 C72 C63 4.6(19) . . . . ?
C59 C71 C72 C63 -175.2(11) . . . . ?
Ag2 C73 C74 Ag4 178.5(6) . . . . ?
Ag4 C74 C75 C76 -63.1(18) . . . . ?
Ag4 C74 C75 C84 117.3(12) . . . . ?
C74 C75 C76 C77 175(2) . . . . ?
C84 C75 C76 C77 -5(3) . . . . ?
C75 C76 C77 C82 5(4) . . . . ?
C75 C76 C77 C78 -157.6(19) . . . . ?
C76 C77 C78 C81 179(2) . . . . ?
C82 C77 C78 C81 17(3) . . . . ?
C76 C77 C78 C79 -62(3) . . . . ?
C82 C77 C78 C79 136(2) . . . . ?
C76 C77 C78 C80 58(3) . . . . ?
C82 C77 C78 C80 -104(3) . . . . ?
C76 C77 C82 C83 0(3) . . . . ?
C78 C77 C82 C83 162(2) . . . . ?
C77 C82 C83 C84 -5(3) . . . . ?
C77 C82 C83 C85 177.5(19) . . . . ?
C82 C83 C84 N4 -175.8(12) . . . . ?
C85 C83 C84 N4 2.2(14) . . . . ?
C82 C83 C84 C75 5(2) . . . . ?
C85 C83 C84 C75 -176.6(12) . . . . ?
C74 C75 C84 N4 0(2) . . . . ?
C76 C75 C84 N4 -179.2(14) . . . . ?
C74 C75 C84 C83 179.0(13) . . . . ?
C76 C75 C84 C83 -1(2) . . . . ?
C84 C83 C85 C96 176.7(14) . . . . ?
C82 C83 C85 C96 -6(3) . . . . ?
C84 C83 C85 C89 -2.2(14) . . . . ?
C82 C83 C85 C89 175.2(16) . . . . ?
Ag2 C86 C87 C88 174(4) 6_556 . . . ?
C86 C87 C88 C89 11(5) . . . . ?
C86 C87 C88 C90 -170(4) . . . . ?
C90 C88 C89 C85 3.4(18) . . . . ?
C87 C88 C89 C85 -177.4(11) . . . . ?
C90 C88 C89 N4 178.4(12) . . . . ?
C87 C88 C89 N4 -2(2) . . . . ?
C96 C85 C89 C88 -2(2) . . . . ?
C83 C85 C89 C88 177.3(11) . . . . ?
C96 C85 C89 N4 -177.5(12) . . . . ?
C83 C85 C89 N4 1.5(13) . . . . ?
C89 C88 C90 C91 -4(2) . . . . ?
C87 C88 C90 C91 177.0(12) . . . . ?
C88 C90 C91 C96 2(2) . . . . ?
C88 C90 C91 C92 -174.1(13) . . . . ?
C90 C91 C92 C93 4(2) . . . . ?
C96 C91 C92 C93 -171.9(13) . . . . ?
C90 C91 C92 C95 122.4(15) . . . . ?
C96 C91 C92 C95 -53.9(19) . . . . ?
C90 C91 C92 C94 -112.2(15) . . . . ?
C96 C91 C92 C94 71.4(18) . . . . ?
C89 C85 C96 C91 0(2) . . . . ?
C83 C85 C96 C91 -178.6(13) . . . . ?
C90 C91 C96 C85 -1(2) . . . . ?
C92 C91 C96 C85 175.8(13) . . . . ?
C102 C97 C98 C99 6(3) . . . . ?
P1 C97 C98 C99 -177.3(16) . . . . ?
C97 C98 C99 C100 -7(3) . . . . ?
C98 C99 C100 C101 6(3) . . . . ?
C99 C100 C101 C102 -5(3) . . . . ?
C100 C101 C102 C97 4(4) . . . . ?
C98 C97 C102 C101 -5(3) . . . . ?
P1 C97 C102 C101 178.7(18) . . . . ?
C108 C103 C104 C105 13(5) . . . . ?
P1 C103 C104 C105 -174(3) . . . . ?
C103 C104 C105 C106 -2(5) . . . . ?
C104 C105 C106 C107 -9(5) . . . . ?
C105 C106 C107 C108 8(5) . . . . ?
C106 C107 C108 C103 3(5) . . . . ?
C104 C103 C108 C107 -14(4) . . . . ?
P1 C103 C108 C107 173(2) . . . . ?
C120 C115 C116 C117 0.0 . . . . ?
P2 C115 C116 C117 -178.8(10) . . . . ?
C115 C116 C117 C118 0.0 . . . . ?
C116 C117 C118 C119 0.0 . . . . ?
C117 C118 C119 C120 0.0 . . . . ?
C118 C119 C120 C115 0.0 . . . . ?
C116 C115 C120 C119 0.0 . . . . ?
P2 C115 C120 C119 178.9(10) . . . . ?
C126 C121 C122 C123 0.0 . . . . ?
P2 C121 C122 C123 -174.0(9) . . . . ?
C121 C122 C123 C124 0.0 . . . . ?
C122 C123 C124 C125 0.0 . . . . ?
C123 C124 C125 C126 0.0 . . . . ?
C124 C125 C126 C121 0.0 . . . . ?
C122 C121 C126 C125 0.0 . . . . ?
P2 C121 C126 C125 174.0(9) . . . . ?
C3 C12 N1 C13 178.0(15) . . . . ?
C11 C12 N1 C13 0.8(15) . . . . ?
C22 C13 N1 C12 177.2(14) . . . . ?
C14 C13 N1 C12 -1.2(15) . . . . ?
C132 C127 C128 C129 0.0 . . . . ?
C127 C128 C129 C130 0.0 . . . . ?
C128 C129 C130 C131 0.0 . . . . ?
C129 C130 C131 C132 0.0 . . . . ?
C130 C131 C132 C127 0.0 . . . . ?
C130 C131 C132 P2 177.1(13) . . . . ?
C128 C127 C132 C131 0.0 . . . . ?
C128 C127 C132 P2 -177.1(13) . . . . ?
C145 P3 C133 C138 -85.5(15) . . . . ?
C139 P3 C133 C138 159.0(13) . . . . ?
Au4 P3 C133 C138 31.6(15) . . . . ?
C145 P3 C133 C134 90.9(15) . . . . ?
C139 P3 C133 C134 -24.6(15) . . . . ?
Au4 P3 C133 C134 -152.0(12) . . . . ?
C138 C133 C134 C135 -2(3) . . . . ?
P3 C133 C134 C135 -178.3(13) . . . . ?
C133 C134 C135 C136 4(3) . . . . ?
C134 C135 C136 C137 -3(3) . . . . ?
C135 C136 C137 C138 -1(3) . . . . ?
C134 C133 C138 C137 -2(2) . . . . ?
P3 C133 C138 C137 174.3(13) . . . . ?
C136 C137 C138 C133 4(3) . . . . ?
C145 P3 C139 C140 -176.5(7) . . . . ?
C133 P3 C139 C140 -61.6(9) . . . . ?
Au4 P3 C139 C140 64.7(8) . . . . ?
C145 P3 C139 C144 -2.4(9) . . . . ?
C133 P3 C139 C144 112.4(8) . . . . ?
Au4 P3 C139 C144 -121.3(6) . . . . ?
C144 C139 C140 C141 0.0 . . . . ?
P3 C139 C140 C141 174.2(10) . . . . ?
C139 C140 C141 C142 0.0 . . . . ?
C140 C141 C142 C143 0.0 . . . . ?
C141 C142 C143 C144 0.0 . . . . ?
C142 C143 C144 C139 0.0 . . . . ?
C140 C139 C144 C143 0.0 . . . . ?
P3 C139 C144 C143 -173.9(10) . . . . ?
C102 C97 P1 C169 137.6(18) . . . . ?
C98 C97 P1 C169 -38.9(17) . . . . ?
C102 C97 P1 C103 -103.1(19) . . . . ?
C98 C97 P1 C103 80.3(18) . . . . ?
C102 C97 P1 Au5 22.8(18) . . . . ?
C98 C97 P1 Au5 -153.7(13) . . . . ?
C104 C103 P1 C97 -24(3) . . . . ?
C108 C103 P1 C97 149(2) . . . . ?
C104 C103 P1 C169 93(3) . . . . ?
C108 C103 P1 C169 -95(2) . . . . ?
C104 C103 P1 Au5 -152(2) . . . . ?
C108 C103 P1 Au5 21(2) . . . . ?
C133 P3 C145 C146 -16.2(11) . . . . ?
C139 P3 C145 C146 98.6(10) . . . . ?
Au4 P3 C145 C146 -137.4(8) . . . . ?
C133 P3 C145 C150 169.8(9) . . . . ?
C139 P3 C145 C150 -75.5(10) . . . . ?
Au4 P3 C145 C150 48.5(10) . . . . ?
C150 C145 C146 C147 0.0 . . . . ?
P3 C145 C146 C147 -174.0(13) . . . . ?
C145 C146 C147 C148 0.0 . . . . ?
C146 C147 C148 C149 0.0 . . . . ?
C147 C148 C149 C150 0.0 . . . . ?
C148 C149 C150 C145 0.0 . . . . ?
C146 C145 C150 C149 0.0 . . . . ?
P3 C145 C150 C149 174.2(12) . . . . ?
C63 C72 N3 C60 174.1(13) . . . . ?
C71 C72 N3 C60 -3.0(14) . . . . ?
C59 C60 N3 C72 2.6(13) . . . . ?
C51 C60 N3 C72 -173.7(11) . . . . ?
C158 P4 C151 C152 82.5(11) . . . . ?
C163 P4 C151 C152 -29.9(10) . . . . ?
Ag4 P4 C151 C152 -151.1(7) . . . . ?
C158 P4 C151 C156 -90.4(10) . . . . ?
C163 P4 C151 C156 157.1(9) . . . . ?
Ag4 P4 C151 C156 36.0(9) . . . . ?
C156 C151 C152 C153 0.0 . . . . ?
P4 C151 C152 C153 -172.7(11) . . . . ?
C151 C152 C153 C154 0.0 . . . . ?
C152 C153 C154 C155 0.0 . . . . ?
C153 C154 C155 C156 0.0 . . . . ?
C154 C155 C156 C151 0.0 . . . . ?
C152 C151 C156 C155 0.0 . . . . ?
P4 C151 C156 C155 173.1(10) . . . . ?
C46 C37 N2 C36 178.0(11) . . . . ?
C38 C37 N2 C36 2.0(12) . . . . ?
C27 C36 N2 C37 -175.7(12) . . . . ?
C35 C36 N2 C37 -1.1(13) . . . . ?
C162 C157 C158 C159 0.0 . . . . ?
C162 C157 C158 P4 -179.4(16) . . . . ?
C151 P4 C158 C159 156.4(12) . . . . ?
C163 P4 C158 C159 -93.5(13) . . . . ?
Ag4 P4 C158 C159 34.7(15) . . . . ?
C151 P4 C158 C157 -24.3(13) . . . . ?
C163 P4 C158 C157 85.9(12) . . . . ?
Ag4 P4 C158 C157 -145.9(9) . . . . ?
C157 C158 C159 C160 0.0 . . . . ?
P4 C158 C159 C160 179.4(16) . . . . ?
C158 C159 C160 C161 0.0 . . . . ?
C159 C160 C161 C162 0.0 . . . . ?
C160 C161 C162 C157 0.0 . . . . ?
C158 C157 C162 C161 0.0 . . . . ?
C131 C132 P2 C115 -174.2(9) . . . . ?
C127 C132 P2 C115 2.9(11) . . . . ?
C131 C132 P2 C121 -62.6(10) . . . . ?
C127 C132 P2 C121 114.6(10) . . . . ?
C131 C132 P2 Ag3 59.1(10) . . . . ?
C127 C132 P2 Ag3 -123.8(9) . . . . ?
C116 C115 P2 C132 81.3(9) . . . . ?
C120 C115 P2 C132 -97.5(9) . . . . ?
C116 C115 P2 C121 -33.5(9) . . . . ?
C120 C115 P2 C121 147.7(8) . . . . ?
C116 C115 P2 Ag3 -160.6(6) . . . . ?
C120 C115 P2 Ag3 20.6(9) . . . . ?
C168 C163 C164 C165 0.0 . . . . ?
P4 C163 C164 C165 -179.2(12) . . . . ?
C163 C164 C165 C166 0.0 . . . . ?
C164 C165 C166 C167 0.0 . . . . ?
C165 C166 C167 C168 0.0 . . . . ?
C166 C167 C168 C163 0.0 . . . . ?
C164 C163 C168 C167 0.0 . . . . ?
P4 C163 C168 C167 179.2(13) . . . . ?
C83 C84 N4 C89 -1.3(14) . . . . ?
C75 C84 N4 C89 177.3(13) . . . . ?
C88 C89 N4 C84 -175.8(12) . . . . ?
C85 C89 N4 C84 -0.2(13) . . . . ?
C97 P1 C169 C170 107.8(11) . . . . ?
C103 P1 C169 C170 -10.0(14) . . . . ?
Au5 P1 C169 C170 -130.2(10) . . . . ?
C97 P1 C169 C174 -84.9(13) . . . . ?
C103 P1 C169 C174 157.4(12) . . . . ?
Au5 P1 C169 C174 37.2(13) . . . . ?
C174 C169 C170 C171 0.0 . . . . ?
P1 C169 C170 C171 167.7(15) . . . . ?
C169 C170 C171 C172 0.0 . . . . ?
C170 C171 C172 C173 0.0 . . . . ?
C171 C172 C173 C174 0.0 . . . . ?
C172 C173 C174 C169 0.0 . . . . ?
C170 C169 C174 C173 0.0 . . . . ?
P1 C169 C174 C173 -166.9(16) . . . . ?

loop_
_platon_squeeze_void_nr
_platon_squeeze_void_average_x
_platon_squeeze_void_average_y
_platon_squeeze_void_average_z
_platon_squeeze_void_volume
_platon_squeeze_void_count_electrons
_platon_squeeze_void_content
1 0.000 0.000 -0.006 2891 1217 ' '
2 -0.062 0.366 -0.011 12070 4077 ' '
